data_2243540
loop_
_publ_author_name
'Rheam, Rachel E.'
'Zeller, Matthias'
'Zaleski, Curtis M.'

_publ_section_title
;
 Crystal structures of three anionic lanthanide--aluminium [3.3.1]
 metallacryptate complexes
;
_journal_issue 9
_journal_name_full 'Acta Crystallographica Section E'
_journal_page_first 1458
_journal_page_last 1466
_journal_paper_doi 10.1107/S2056989020010725
_journal_volume 76
_journal_year 2020
_chemical_formula_iupac
;
(C5 H6 N)2 [Yb Al6 (C7 H6 N O3)2 (C7 H4 N O3)7 (C5 H5 N)1.855 (H2 O)2],
7.386C5 H5 N, H2 O
;
_chemical_formula_moiety 'C72.09 H53.09 Al6 N10.82 O29 Yb, 2(C5 H6 N), 7.386(C5 H5 N), H2'
_chemical_formula_sum 'C119.02 H104.02 Al6 N20.2 O30 Yb'
_chemical_formula_weight 2632.26
_chemical_name_systematic
;Bis(pyridinium)
diaquadipyridinehexakis[\m~3~-salicylhydroximato(3-)]bis[\m~2~-salicylhydroximato(1-)]hexaaluminiumytterbium--pyridine--water (1/7.386/1)
;
_space_group_crystal_system triclinic
_space_group_IT_number 2
_space_group_name_Hall '-P 1'
_space_group_name_H-M_alt 'P -1'
_atom_sites_solution_hydrogens mixed
_atom_sites_solution_primary direct
_atom_sites_solution_secondary difmap
_audit_creation_method SHELXL-2018/3
_cell_angle_alpha 80.5334(16)
_cell_angle_beta 83.7992(17)
_cell_angle_gamma 72.0307(17)
_cell_formula_units_Z 2
_cell_length_a 13.7254(6)
_cell_length_b 16.0597(8)
_cell_length_c 28.2523(12)
_cell_measurement_reflns_used 9673
_cell_measurement_temperature 150(2)
_cell_measurement_theta_max 30.5447
_cell_measurement_theta_min 2.4115
_cell_volume 5832.2(5)
_computing_cell_refinement
;
SAINT (Bruker, 2018)
;
_computing_data_collection
;
APEX3  (Bruker, 2018)
;
_computing_data_reduction
;
SAINT (Bruker, 2018)
;
_computing_molecular_graphics
;
Mercury (Macrae et al., 2020)
;
_computing_publication_material
;
publCIF (Westrip, 2010)
;
_computing_structure_refinement
;
<i>SHELXL2018/3</i> (Sheldrick, 2015),
<i>shelXle</i> (H\"ubschle <i>et al.</i>,  2011)
;
_computing_structure_solution
;
SHELXS97 (Sheldrick, 2008)
;
_diffrn_ambient_temperature 150(2)
_diffrn_detector_area_resol_mean 10.4167
_diffrn_measured_fraction_theta_full 0.979
_diffrn_measured_fraction_theta_max 0.926
_diffrn_measurement_device_type 'Bruker AXS D8 Quest CMOS diffractometer'
_diffrn_measurement_method 'omega and phi scans'
_diffrn_radiation_monochromator 'Triumph curved graphite crystal'
_diffrn_radiation_type MoK\a
_diffrn_radiation_wavelength 0.71073
_diffrn_reflns_av_R_equivalents 0.0432
_diffrn_reflns_av_unetI/netI 0.0475
_diffrn_reflns_limit_h_max 19
_diffrn_reflns_limit_h_min -16
_diffrn_reflns_limit_k_max 22
_diffrn_reflns_limit_k_min -22
_diffrn_reflns_limit_l_max 39
_diffrn_reflns_limit_l_min -40
_diffrn_reflns_number 103008
_diffrn_reflns_theta_full 25.242
_diffrn_reflns_theta_max 30.567
_diffrn_reflns_theta_min 2.445
_diffrn_source 'fine focus sealed tube X-ray source'
_diffrn_source_current '30 mA'
_diffrn_source_voltage '50 kV'
_exptl_absorpt_coefficient_mu 0.935
_exptl_absorpt_correction_T_max 0.2657
_exptl_absorpt_correction_T_min 0.2263
_exptl_absorpt_correction_type multi-scan
_exptl_absorpt_process_details
;
(SADABS; Krause <i>et al.</i>,  2015)
;
_exptl_crystal_colour colourless
_exptl_crystal_density_diffrn 1.499
_exptl_crystal_description block
_exptl_crystal_F_000 2695.1
_exptl_crystal_size_max 0.210
_exptl_crystal_size_mid 0.200
_exptl_crystal_size_min 0.160
_refine_diff_density_max 1.266
_refine_diff_density_min -1.152
_refine_ls_extinction_method none
_refine_ls_goodness_of_fit_ref 1.035
_refine_ls_hydrogen_treatment mixed
_refine_ls_matrix_type full
_refine_ls_number_parameters 2113
_refine_ls_number_reflns 33129
_refine_ls_number_restraints 2126
_refine_ls_restrained_S_all 1.018
_refine_ls_R_factor_all 0.0644
_refine_ls_R_factor_gt 0.0483
_refine_ls_shift/su_max 0.001
_refine_ls_shift/su_mean 0.000
_refine_ls_structure_factor_coef Fsqd
_refine_ls_weighting_details 'w=1/[\s^2^(Fo^2^)+(0.0572P)^2^+8.2486P] where P=(Fo^2^+2Fc^2^)/3'
_refine_ls_weighting_scheme calc
_refine_ls_wR_factor_gt 0.1171
_refine_ls_wR_factor_ref 0.1255
_reflns_number_gt 26948
_reflns_number_total 33129
_reflns_threshold_expression 'I > 2\s(I)'
_cod_data_source_file mw2167sup1.cif
_cod_data_source_block 3
_cod_original_formula_sum 'C119.02 H104.02 Al6 N20.20 O30 Yb'
_cod_database_code 2243540
_shelx_space_group_comment
;
The symmetry employed for this shelxl refinement is uniquely defined
by the following loop, which should always be used as a source of
symmetry information in preference to the above space-group names.
They are only intended as comments.
;
_shelx_estimated_absorpt_t_min 0.828
_shelx_estimated_absorpt_t_max 0.865

loop_
_space_group_symop_operation_xyz
'x, y, z'
'-x, -y, -z'

loop_
_atom_site_type_symbol
_atom_site_label
_atom_site_fract_x
_atom_site_fract_y
_atom_site_fract_z
_atom_site_U_iso_or_equiv
_atom_site_adp_type
_atom_site_calc_flag
_atom_site_occupancy
_atom_site_disorder_assembly
_atom_site_disorder_group
Al Al1 -0.04092(7) 0.87325(5) 0.12675(3) 0.02231(16) Uani d 1 . .
Al Al2 -0.32654(7) 0.92911(6) 0.23661(3) 0.02613(17) Uani d 1 . .
Al Al3 -0.13066(7) 1.09896(5) 0.25917(3) 0.02484(17) Uani d 1 . .
Al Al5 -0.15112(9) 0.75674(6) 0.36537(3) 0.0355(2) Uani d 1 . .
Al Al6 -0.05717(7) 0.61729(6) 0.23439(3) 0.02670(18) Uani d 1 . .
O O1 -0.12608(15) 0.91200(12) 0.18188(7) 0.0236(4) Uani d 1 . .
O O2 -0.16813(16) 0.88859(13) 0.10279(7) 0.0263(4) Uani d 1 . .
O O3 -0.41286(18) 0.89282(16) 0.20612(8) 0.0358(5) Uani d 1 . .
O O4 -0.22893(16) 0.96625(12) 0.26319(7) 0.0242(4) Uani d 1 . .
O O5 -0.38462(16) 1.05214(14) 0.21910(8) 0.0292(4) Uani d 1 . .
O O7 0.07372(16) 0.84698(13) 0.21019(7) 0.0271(4) Uani d 1 . .
O O8 0.20070(16) 0.92781(15) 0.18155(8) 0.0308(4) Uani d 1 . .
O O9 -0.03867(15) 0.98390(13) 0.09081(7) 0.0245(4) Uani d 1 . .
Yb Yb1 -0.07121(3) 0.84942(2) 0.25794(2) 0.02054(6) Uani d 0.8181(14) A 1
Al Al4 0.16863(13) 0.88039(10) 0.24265(7) 0.0214(3) Uani d 0.8181(14) A 1
O O10 0.1031(2) 0.81729(18) 0.29448(12) 0.0250(6) Uani d 0.8181(14) A 1
N N4 0.1641(3) 0.7317(2) 0.30375(11) 0.0297(6) Uani d 0.8181(14) A 1
H H4N 0.144779 0.692667 0.325220 0.036 Uiso calc 0.8181(14) A 1
O O11 0.2726(2) 0.77027(17) 0.24635(10) 0.0257(5) Uani d 0.8181(14) A 1
C C22 0.2529(3) 0.7109(2) 0.27896(14) 0.0284(7) Uani d 0.8181(14) A 1
C C23 0.3317(3) 0.6254(2) 0.29054(15) 0.0363(8) Uani d 0.8181(14) A 1
C C24 0.4242(3) 0.6105(3) 0.26345(19) 0.0427(10) Uani d 0.8181(14) A 1
H H24 0.432345 0.653073 0.236909 0.051 Uiso calc 0.8181(14) A 1
C C25 0.5056(4) 0.5346(3) 0.2742(2) 0.0594(13) Uani d 0.8181(14) A 1
H H25 0.568649 0.524897 0.255279 0.071 Uiso calc 0.8181(14) A 1
C C26 0.4923(5) 0.4734(3) 0.3134(3) 0.0678(15) Uani d 0.8181(14) A 1
H H26 0.547208 0.421272 0.321175 0.081 Uiso calc 0.8181(14) A 1
C C27 0.4027(5) 0.4861(3) 0.3409(2) 0.0627(14) Uani d 0.8181(14) A 1
H H27 0.396019 0.443407 0.367683 0.075 Uiso calc 0.8181(14) A 1
C C28 0.3196(4) 0.5624(3) 0.32993(18) 0.0483(11) Uani d 0.8181(14) A 1
O O12 0.2277(3) 0.5783(2) 0.35537(14) 0.0617(10) Uani d 0.8181(14) A 1
H H12O 0.230346 0.537828 0.378599 0.093 Uiso calc 0.8181(14) A 1
O O25 -0.0424(3) 0.9832(3) 0.2648(3) 0.0231(10) Uani d 0.8181(14) A 1
N N9 0.0605(3) 0.9856(2) 0.26072(14) 0.0229(8) Uani d 0.8181(14) A 1
O O26 -0.0160(4) 1.1305(3) 0.2675(2) 0.0288(10) Uani d 0.8181(14) A 1
C C57 0.0669(3) 1.0638(3) 0.26371(14) 0.0234(8) Uani d 0.8181(14) A 1
C C58 0.1686(3) 1.0780(3) 0.26207(15) 0.0275(8) Uani d 0.8181(14) A 1
C C59 0.1735(3) 1.1640(3) 0.25940(16) 0.0346(9) Uani d 0.8181(14) A 1
H H59 0.111912 1.211824 0.258205 0.042 Uiso calc 0.8181(14) A 1
C C60 0.2667(4) 1.1807(3) 0.25845(19) 0.0440(10) Uani d 0.8181(14) A 1
H H60 0.269174 1.239661 0.256594 0.053 Uiso calc 0.8181(14) A 1
C C61 0.3566(4) 1.1106(4) 0.26024(19) 0.0450(10) Uani d 0.8181(14) A 1
H H61 0.420842 1.121814 0.259619 0.054 Uiso calc 0.8181(14) A 1
C C62 0.3536(3) 1.0251(3) 0.26292(16) 0.0352(8) Uani d 0.8181(14) A 1
H H62 0.415823 0.977951 0.263608 0.042 Uiso calc 0.8181(14) A 1
C C63 0.2598(3) 1.0067(3) 0.26463(14) 0.0273(7) Uani d 0.8181(14) A 1
O O27 0.2599(2) 0.9221(2) 0.26888(10) 0.0262(6) Uani d 0.8181(14) A 1
N N11 0.0993(3) 0.5503(2) 0.24415(13) 0.0293(7) Uani d 0.8181(14) A 1
C C69 0.1251(3) 0.4813(3) 0.27911(16) 0.0394(9) Uani d 0.8181(14) A 1
H H69 0.073353 0.471252 0.302528 0.047 Uiso calc 0.8181(14) A 1
C C70 0.2230(4) 0.4246(3) 0.28256(19) 0.0470(10) Uani d 0.8181(14) A 1
H H70 0.238353 0.377316 0.308316 0.056 Uiso calc 0.8181(14) A 1
C C71 0.2979(4) 0.4367(3) 0.2486(2) 0.0482(10) Uani d 0.8181(14) A 1
H H71 0.365340 0.396862 0.249700 0.058 Uiso calc 0.8181(14) A 1
C C72 0.2739(4) 0.5076(4) 0.21290(18) 0.0502(11) Uani d 0.8181(14) A 1
H H72 0.324770 0.518037 0.189070 0.060 Uiso calc 0.8181(14) A 1
C C73 0.1740(3) 0.5639(3) 0.21215(17) 0.0417(9) Uani d 0.8181(14) A 1
H H73 0.158189 0.613897 0.187990 0.050 Uiso calc 0.8181(14) A 1
Yb Yb1B -0.09399(13) 0.84739(13) 0.26167(7) 0.02054(6) Uani d 0.1819(14) A 2
Al Al4B 0.1569(6) 0.8569(4) 0.2486(3) 0.0223(13) Uani d 0.1819(14) A 2
O O10B 0.0848(9) 0.7940(7) 0.2981(5) 0.026(2) Uani d 0.1819(14) A 2
N N4B 0.1209(10) 0.7068(8) 0.2912(5) 0.030(2) Uani d 0.1819(14) A 2
H H4B 0.078(6) 0.676(8) 0.290(6) 0.037 Uiso d 0.1819(14) A 2
O O11B 0.2491(8) 0.7406(7) 0.2467(4) 0.0245(19) Uani d 0.1819(14) A 2
C C22B 0.2013(11) 0.6836(8) 0.2607(6) 0.031(2) Uani d 0.1819(14) A 2
C C23B 0.2390(11) 0.5924(9) 0.2486(7) 0.038(2) Uani d 0.1819(14) A 2
C C24B 0.3426(11) 0.5614(10) 0.2336(7) 0.0391(17) Uani d 0.1819(14) A 2
H H24B 0.387124 0.595810 0.235214 0.047 Uiso calc 0.1819(14) A 2
C C25B 0.3810(14) 0.4804(11) 0.2164(8) 0.049(3) Uani d 0.1819(14) A 2
H H25B 0.449327 0.460398 0.203115 0.059 Uiso calc 0.1819(14) A 2
C C26B 0.3141(13) 0.4310(13) 0.2198(10) 0.051(3) Uani d 0.1819(14) A 2
H H26B 0.343384 0.370580 0.215761 0.062 Uiso calc 0.1819(14) A 2
C C27B 0.2138(12) 0.4584(10) 0.2280(7) 0.0391(17) Uani d 0.1819(14) A 2
H H27B 0.170635 0.426218 0.221171 0.047 Uiso calc 0.1819(14) A 2
C C28B 0.1739(11) 0.5393(10) 0.2479(7) 0.039(2) Uani d 0.1819(14) A 2
O O12B 0.0747(10) 0.5672(9) 0.2650(6) 0.037(2) Uani d 0.1819(14) A 2
H H12P 0.069352 0.544469 0.293742 0.055 Uiso calc 0.1819(14) A 2
O O25B -0.0479(14) 0.9712(11) 0.2705(15) 0.022(3) Uani d 0.1819(14) A 2
N N9B 0.0574(11) 0.9643(8) 0.2687(8) 0.023(2) Uani d 0.1819(14) A 2
O O26B -0.0057(17) 1.1116(11) 0.2747(10) 0.022(3) Uani d 0.1819(14) A 2
C C57B 0.0714(12) 1.0386(10) 0.2726(8) 0.025(2) Uani d 0.1819(14) A 2
C C58B 0.1771(11) 1.0471(10) 0.2699(8) 0.026(2) Uani d 0.1819(14) A 2
C C59B 0.1890(13) 1.1288(12) 0.2694(8) 0.035(2) Uani d 0.1819(14) A 2
H H59B 0.130254 1.179307 0.268888 0.042 Uiso calc 0.1819(14) A 2
C C60B 0.2868(13) 1.1387(12) 0.2694(8) 0.039(2) Uani d 0.1819(14) A 2
H H60B 0.295186 1.195468 0.268788 0.047 Uiso calc 0.1819(14) A 2
C C61B 0.3706(13) 1.0644(13) 0.2705(8) 0.039(3) Uani d 0.1819(14) A 2
H H61B 0.437637 1.069979 0.270184 0.047 Uiso calc 0.1819(14) A 2
C C62B 0.3582(12) 0.9827(12) 0.2720(7) 0.033(2) Uani d 0.1819(14) A 2
H H62B 0.417306 0.932475 0.273437 0.040 Uiso calc 0.1819(14) A 2
C C63B 0.2622(11) 0.9701(11) 0.2714(7) 0.026(2) Uani d 0.1819(14) A 2
O O27B 0.2554(9) 0.8879(8) 0.2754(5) 0.025(2) Uani d 0.1819(14) A 2
O O13 -0.11370(19) 0.86272(14) 0.34489(7) 0.0324(5) Uani d 1 . .
O O14 -0.0359(2) 0.73062(17) 0.40542(9) 0.0464(6) Uani d 1 . .
O O15 0.0846(4) 0.9367(3) 0.40559(15) 0.0932(14) Uani d 1 . .
H H15 0.098193 0.976183 0.417430 0.140 Uiso calc 1 . .
O O16 -0.24018(17) 0.81870(14) 0.26900(7) 0.0292(4) Uani d 1 . .
O O17 -0.40691(17) 0.92421(16) 0.29449(8) 0.0332(5) Uani d 1 . .
O O18 -0.2411(2) 0.78753(17) 0.41566(8) 0.0457(6) Uani d 1 . .
O O19 -0.06286(19) 0.71750(13) 0.31142(7) 0.0321(5) Uani d 1 . .
O O20 -0.1570(2) 0.64113(16) 0.37475(8) 0.0459(7) Uani d 1 . .
O O21 -0.0856(2) 0.51349(14) 0.25011(8) 0.0355(5) Uani d 1 . .
O O22 -0.04363(18) 0.73095(13) 0.21439(7) 0.0312(5) Uani d 1 . .
O O23 -0.02988(18) 0.60566(14) 0.17045(8) 0.0319(5) Uani d 1 . .
O O24 0.03731(16) 0.81787(13) 0.07812(7) 0.0261(4) Uani d 1 . .
O O28 -0.09387(18) 1.10333(14) 0.18847(8) 0.0309(4) Uani d 1 . .
H H28A -0.066(3) 1.143(2) 0.1766(14) 0.046 Uiso d 1 . .
H H28B -0.070(3) 1.0558(18) 0.1775(15) 0.046 Uiso d 1 . .
O O29 -0.2072(2) 0.67226(17) 0.22686(10) 0.0422(6) Uani d 1 . .
H H29A -0.226(4) 0.7271(18) 0.2360(17) 0.063 Uiso d 1 . .
H H29B -0.252(3) 0.666(3) 0.2057(14) 0.063 Uiso d 1 . .
O O30 0.4147(6) 0.4636(6) 0.0132(3) 0.172(3) Uani d 1 . .
H H30A 0.437(3) 0.486(7) 0.034(4) 0.257 Uiso d 1 . .
H H30B 0.398(9) 0.416(5) 0.024(5) 0.257 Uiso d 1 . .
N N1 -0.22875(19) 0.91198(16) 0.17895(8) 0.0250(5) Uani d 1 . .
N N2 -0.24119(18) 1.05637(15) 0.24970(9) 0.0241(5) Uani d 1 . .
N N3 0.06560(19) 0.88916(15) 0.16264(8) 0.0242(5) Uani d 1 . .
N N5 -0.0382(2) 0.86538(19) 0.37205(10) 0.0363(6) Uani d 1 . .
H H5N -0.017819 0.912849 0.369661 0.044 Uiso calc 1 . .
N N6 -0.2648(2) 0.81431(17) 0.31999(9) 0.0308(5) Uani d 1 . .
N N7 -0.0814(2) 0.64186(16) 0.29948(9) 0.0337(6) Uani d 1 . .
N N8 -0.02648(19) 0.74791(15) 0.16365(8) 0.0254(5) Uani d 1 . .
C C1 -0.2429(2) 0.90087(18) 0.13547(10) 0.0252(5) Uani d 1 . .
C C2 -0.3454(2) 0.9027(2) 0.12375(11) 0.0288(6) Uani d 1 . .
C C3 -0.3630(3) 0.9075(2) 0.07532(12) 0.0348(7) Uani d 1 . .
H H3 -0.310739 0.913993 0.051318 0.042 Uiso calc 1 . .
C C4 -0.4551(3) 0.9032(3) 0.06174(13) 0.0422(8) Uani d 1 . .
H H4 -0.466506 0.906923 0.028783 0.051 Uiso calc 1 . .
C C5 -0.5302(3) 0.8931(3) 0.09724(14) 0.0438(8) Uani d 1 . .
H H5 -0.592682 0.887913 0.088436 0.053 Uiso calc 1 . .
C C6 -0.5160(3) 0.8906(3) 0.14507(13) 0.0416(8) Uani d 1 . .
H H6 -0.569448 0.885013 0.168555 0.050 Uiso calc 1 . .
C C7 -0.4235(3) 0.8961(2) 0.15973(11) 0.0328(6) Uani d 1 . .
C C8 -0.3257(2) 1.09669(19) 0.22724(11) 0.0263(5) Uani d 0.8181(14) A 1
C C9 -0.3543(4) 1.1932(3) 0.2134(2) 0.0289(12) Uani d 0.8181(14) A 1
C C10 -0.4438(4) 1.2331(4) 0.18837(18) 0.0352(12) Uani d 0.8181(14) A 1
H H10 -0.481954 1.197455 0.180558 0.042 Uiso calc 0.8181(14) A 1
C C11 -0.4771(4) 1.3240(3) 0.17490(19) 0.0452(12) Uani d 0.8181(14) A 1
H H11 -0.537364 1.350572 0.157750 0.054 Uiso calc 0.8181(14) A 1
C C12 -0.4213(4) 1.3758(3) 0.18675(19) 0.0448(10) Uani d 0.8181(14) A 1
H H12 -0.443666 1.438044 0.177710 0.054 Uiso calc 0.8181(14) A 1
C C13 -0.3330(4) 1.3371(3) 0.21172(17) 0.0381(10) Uani d 0.8181(14) A 1
H H13 -0.296271 1.373874 0.219604 0.046 Uiso calc 0.8181(14) A 1
C C14 -0.2961(3) 1.2453(3) 0.22571(16) 0.0296(11) Uani d 0.8181(14) A 1
O O6 -0.21040(17) 1.21288(13) 0.24918(8) 0.0318(5) Uani d 0.8181(14) A 1
C C8B -0.3257(2) 1.09669(19) 0.22724(11) 0.0263(5) Uani d 0.1819(14) A 2
C C9B -0.341(2) 1.1912(11) 0.2066(12) 0.031(3) Uani d 0.1819(14) A 2
C C10B -0.4243(18) 1.2351(14) 0.1780(10) 0.034(3) Uani d 0.1819(14) A 2
H H10B -0.467010 1.202757 0.170775 0.041 Uiso calc 0.1819(14) A 2
C C11B -0.4465(17) 1.3252(13) 0.1597(9) 0.043(3) Uani d 0.1819(14) A 2
H H11B -0.505216 1.353424 0.141598 0.052 Uiso calc 0.1819(14) A 2
C C12B -0.3828(16) 1.3731(12) 0.1679(8) 0.044(3) Uani d 0.1819(14) A 2
H H12B -0.394887 1.433020 0.153698 0.053 Uiso calc 0.1819(14) A 2
C C13B -0.3008(16) 1.3325(12) 0.1972(8) 0.039(3) Uani d 0.1819(14) A 2
H H13B -0.258922 1.365838 0.204102 0.046 Uiso calc 0.1819(14) A 2
C C14B -0.2797(18) 1.2429(12) 0.2166(9) 0.033(3) Uani d 0.1819(14) A 2
O O6B -0.21040(17) 1.21288(13) 0.24918(8) 0.0318(5) Uani d 0.1819(14) A 2
C C15 0.1337(2) 0.93221(19) 0.15125(10) 0.0263(6) Uani d 1 . .
C C16 0.1310(2) 0.98785(19) 0.10420(10) 0.0266(6) Uani d 1 . .
C C17 0.2117(2) 1.0233(2) 0.08908(11) 0.0330(6) Uani d 1 . .
H H17 0.267322 1.010252 0.109111 0.040 Uiso calc 1 . .
C C18 0.2126(3) 1.0773(2) 0.04544(12) 0.0358(7) Uani d 1 . .
H H18 0.268098 1.101203 0.035662 0.043 Uiso calc 1 . .
C C19 0.1312(3) 1.0960(2) 0.01625(11) 0.0324(6) Uani d 1 . .
H H19 0.131810 1.131485 -0.014134 0.039 Uiso calc 1 . .
C C20 0.0487(2) 1.06301(19) 0.03128(10) 0.0262(5) Uani d 1 . .
H H20 -0.006647 1.076851 0.011002 0.031 Uiso calc 1 . .
C C21 0.0454(2) 1.00953(18) 0.07588(10) 0.0234(5) Uani d 1 . .
C C29 0.0024(3) 0.7940(2) 0.40177(12) 0.0421(8) Uani d 1 . .
C C30 0.0921(3) 0.7866(3) 0.42913(14) 0.0516(10) Uani d 1 . .
C C31 0.1403(4) 0.7050(4) 0.45400(18) 0.0702(15) Uani d 1 . .
H H31 0.114699 0.656511 0.453624 0.084 Uiso calc 1 . .
C C32 0.2265(5) 0.6931(4) 0.4798(2) 0.0844(18) Uani d 1 . .
H H32 0.258428 0.637119 0.497289 0.101 Uiso calc 1 . .
C C33 0.2637(5) 0.7613(5) 0.4796(2) 0.0854(19) Uani d 1 . .
H H33 0.322567 0.752876 0.496847 0.103 Uiso calc 1 . .
C C34 0.2188(4) 0.8420(5) 0.45534(19) 0.0786(16) Uani d 1 . .
H H34 0.246539 0.889247 0.455827 0.094 Uiso calc 1 . .
C C35 0.1318(4) 0.8569(4) 0.42945(16) 0.0632(12) Uani d 1 . .
C C36 -0.3535(3) 0.8724(2) 0.32876(11) 0.0337(7) Uani d 1 . .
C C37 -0.3963(3) 0.8808(2) 0.37885(12) 0.0397(8) Uani d 1 . .
C C38 -0.4968(3) 0.9354(3) 0.38552(15) 0.0525(10) Uani d 1 . .
H H38 -0.534234 0.965579 0.358234 0.063 Uiso calc 1 . .
C C39 -0.5429(4) 0.9463(4) 0.43125(17) 0.0671(13) Uani d 1 . .
H H39 -0.611175 0.983412 0.435440 0.081 Uiso calc 1 . .
C C40 -0.4869(5) 0.9019(4) 0.47063(16) 0.0713(14) Uani d 1 . .
H H40 -0.517528 0.908613 0.502126 0.086 Uiso calc 1 . .
C C41 -0.3879(4) 0.8484(3) 0.46485(15) 0.0638(13) Uani d 1 . .
H H41 -0.351919 0.818555 0.492588 0.077 Uiso calc 1 . .
C C42 -0.3379(4) 0.8365(2) 0.41890(12) 0.0460(9) Uani d 1 . .
C C43 -0.1290(3) 0.6050(2) 0.33577(11) 0.0375(7) Uani d 1 . .
C C44 -0.1534(3) 0.5228(2) 0.33233(12) 0.0391(8) Uani d 1 . .
C C45 -0.1984(4) 0.4834(2) 0.37322(14) 0.0526(11) Uani d 1 . .
H H45 -0.211957 0.510087 0.401799 0.063 Uiso calc 1 . .
C C46 -0.2234(4) 0.4065(3) 0.37288(16) 0.0626(13) Uani d 1 . .
H H46 -0.252829 0.380017 0.401078 0.075 Uiso calc 1 . .
C C47 -0.2051(4) 0.3681(3) 0.33067(16) 0.0545(11) Uani d 1 . .
H H47 -0.223613 0.316061 0.329840 0.065 Uiso calc 1 . .
C C48 -0.1602(3) 0.4055(2) 0.29015(14) 0.0440(9) Uani d 1 . .
H H48 -0.147916 0.378422 0.261735 0.053 Uiso calc 1 . .
C C49 -0.1320(3) 0.4832(2) 0.28986(12) 0.0361(7) Uani d 1 . .
C C50 -0.0190(2) 0.67730(18) 0.14440(10) 0.0249(5) Uani d 1 . .
C C51 0.0097(2) 0.6754(2) 0.09269(11) 0.0298(6) Uani d 1 . .
C C52 0.0129(4) 0.5992(3) 0.07354(14) 0.0496(10) Uani d 1 . .
H H52 -0.013309 0.555603 0.092746 0.059 Uiso calc 1 . .
C C53 0.0528(4) 0.5863(3) 0.02778(15) 0.0588(12) Uani d 1 . .
H H53 0.054967 0.534064 0.015495 0.071 Uiso calc 1 . .
C C54 0.0901(3) 0.6505(2) -0.00028(13) 0.0442(8) Uani d 1 . .
H H54 0.120690 0.641078 -0.031522 0.053 Uiso calc 1 . .
C C55 0.0832(3) 0.7275(2) 0.01675(11) 0.0325(6) Uani d 1 . .
H H55 0.106990 0.771627 -0.003434 0.039 Uiso calc 1 . .
C C56 0.0416(2) 0.74267(18) 0.06356(10) 0.0257(5) Uani d 1 . .
N N10 -0.1705(2) 1.08997(17) 0.33428(10) 0.0338(6) Uani d 1 . .
C C64 -0.1319(3) 1.1308(3) 0.36193(14) 0.0488(9) Uani d 1 . .
H H64 -0.084255 1.161170 0.347704 0.059 Uiso calc 1 . .
C C65 -0.1593(5) 1.1303(4) 0.41073(16) 0.0694(14) Uani d 1 . .
H H65 -0.130646 1.159692 0.429533 0.083 Uiso calc 1 . .
C C66 -0.2291(5) 1.0862(3) 0.43167(15) 0.0711(15) Uani d 1 . .
H H66 -0.249157 1.085636 0.464944 0.085 Uiso calc 1 . .
C C67 -0.2684(4) 1.0439(3) 0.40414(14) 0.0619(13) Uani d 1 . .
H H67 -0.315974 1.013049 0.417704 0.074 Uiso calc 1 . .
C C68 -0.2370(3) 1.0472(2) 0.35556(13) 0.0438(8) Uani d 1 . .
H H68 -0.264199 1.017343 0.336352 0.053 Uiso calc 1 . .
N N12 -0.2038(2) 1.1054(2) 0.06042(12) 0.0461(8) Uani d 1 . .
H H12A -0.157464 1.055084 0.069616 0.055 Uiso calc 1 . .
C C74 -0.2342(3) 1.1660(3) 0.08932(15) 0.0562(11) Uani d 1 . .
H H74 -0.207476 1.153952 0.120201 0.067 Uiso calc 1 . .
C C75 -0.3028(4) 1.2454(3) 0.07591(18) 0.0614(12) Uani d 1 . .
H H75 -0.323501 1.288926 0.096997 0.074 Uiso calc 1 . .
C C76 -0.3422(4) 1.2623(3) 0.03144(18) 0.0625(12) Uani d 1 . .
H H76 -0.389003 1.318103 0.020962 0.075 Uiso calc 1 . .
C C77 -0.3126(3) 1.1967(4) 0.00234(16) 0.0625(12) Uani d 1 . .
H H77 -0.341206 1.205954 -0.027938 0.075 Uiso calc 1 . .
C C78 -0.2420(3) 1.1186(3) 0.01731(17) 0.0558(10) Uani d 1 . .
H H78 -0.219981 1.073615 -0.002866 0.067 Uiso calc 1 . .
N N13 -0.0147(3) 1.23113(19) 0.15011(11) 0.0417(7) Uani d 1 . .
C C79 -0.0253(3) 1.2908(2) 0.17981(15) 0.0487(9) Uani d 1 . .
H H79 -0.061736 1.283754 0.210035 0.058 Uiso calc 1 . .
C C80 0.0130(3) 1.3610(2) 0.16919(16) 0.0505(10) Uani d 1 . .
H H80 0.003989 1.401684 0.191332 0.061 Uiso calc 1 . .
C C81 0.0649(4) 1.3706(3) 0.1255(2) 0.0656(13) Uani d 1 . .
H H81 0.093021 1.418578 0.116797 0.079 Uiso calc 1 . .
C C82 0.0763(4) 1.3099(4) 0.09403(18) 0.0713(14) Uani d 1 . .
H H82 0.111735 1.315817 0.063452 0.086 Uiso calc 1 . .
C C83 0.0355(3) 1.2413(3) 0.10792(14) 0.0508(9) Uani d 1 . .
H H83 0.043514 1.199522 0.086510 0.061 Uiso calc 1 . .
N N14 0.132(2) 1.0829(12) 0.4242(6) 0.089(2) Uani d 0.473(7) B 1
C C84 0.127(3) 1.1113(13) 0.4669(6) 0.092(3) Uani d 0.473(7) B 1
H H84 0.132636 1.070329 0.495571 0.110 Uiso calc 0.473(7) B 1
C C85 0.1151(14) 1.1971(10) 0.4695(5) 0.097(3) Uani d 0.473(7) B 1
H H85 0.118193 1.214781 0.499670 0.117 Uiso calc 0.473(7) B 1
C C86 0.0985(15) 1.2584(10) 0.4297(5) 0.111(3) Uani d 0.473(7) B 1
H H86 0.087778 1.318799 0.432319 0.134 Uiso calc 0.473(7) B 1
C C87 0.0970(15) 1.2333(10) 0.3848(5) 0.109(3) Uani d 0.473(7) B 1
H H87 0.082130 1.274900 0.356545 0.131 Uiso calc 0.473(7) B 1
C C88 0.1185(15) 1.1445(10) 0.3847(5) 0.102(3) Uani d 0.473(7) B 1
H H88 0.124603 1.124397 0.354429 0.123 Uiso calc 0.473(7) B 1
N N22 0.128(2) 1.0652(13) 0.4296(6) 0.095(3) Uani d 0.527(7) B 2
C C124 0.122(2) 1.0946(14) 0.4724(6) 0.096(3) Uani d 0.527(7) B 2
H H124 0.088957 1.068030 0.499152 0.116 Uiso calc 0.527(7) B 2
C C125 0.1610(13) 1.1592(10) 0.4798(5) 0.098(3) Uani d 0.527(7) B 2
H H125 0.161473 1.173005 0.511193 0.118 Uiso calc 0.527(7) B 2
C C126 0.1995(13) 1.2039(10) 0.4402(4) 0.111(3) Uani d 0.527(7) B 2
H H126 0.229974 1.247967 0.443921 0.134 Uiso calc 0.527(7) B 2
C C127 0.1937(14) 1.1842(10) 0.3946(4) 0.112(3) Uani d 0.527(7) B 2
H H127 0.202694 1.223012 0.366396 0.135 Uiso calc 0.527(7) B 2
C C128 0.1744(14) 1.1071(10) 0.3924(5) 0.105(3) Uani d 0.527(7) B 2
H H128 0.194255 1.081149 0.363580 0.126 Uiso calc 0.527(7) B 2
N N15 0.1794(5) 0.4684(4) 0.42411(18) 0.0753(13) Uani d 0.427(3) C 1
C C89 0.2285(14) 0.4309(15) 0.4625(6) 0.077(3) Uani d 0.427(3) C 1
H H89 0.295630 0.436279 0.462182 0.093 Uiso calc 0.427(3) C 1
C C90 0.1975(13) 0.3853(18) 0.5030(7) 0.087(3) Uani d 0.427(3) C 1
H H90 0.238563 0.360206 0.529804 0.105 Uiso calc 0.427(3) C 1
C C91 0.0978(12) 0.3792(11) 0.5011(5) 0.096(3) Uani d 0.427(3) C 1
H H91 0.067992 0.350129 0.528141 0.115 Uiso calc 0.427(3) C 1
C C92 0.0407(12) 0.4158(11) 0.4594(5) 0.100(3) Uani d 0.427(3) C 1
H H92 -0.024577 0.407960 0.457649 0.120 Uiso calc 0.427(3) C 1
C C93 0.0818(10) 0.4623(11) 0.4221(5) 0.096(3) Uani d 0.427(3) C 1
H H93 0.043383 0.490436 0.394797 0.115 Uiso calc 0.427(3) C 1
N N23 0.1794(5) 0.4684(4) 0.42411(18) 0.0753(13) Uani d 0.391(3) C -1
C C129 0.2246(14) 0.4188(16) 0.4624(6) 0.075(3) Uani d 0.391(3) C -1
H H129 0.297410 0.397381 0.459289 0.090 Uiso calc 0.391(3) C -1
C C130 0.1804(13) 0.3945(19) 0.5057(7) 0.081(3) Uani d 0.391(3) C -1
H H130 0.219317 0.355663 0.530691 0.097 Uiso calc 0.391(3) C -1
C C131 0.0742(12) 0.4302(11) 0.5111(5) 0.091(3) Uani d 0.391(3) C -1
H H131 0.037441 0.417863 0.540531 0.109 Uiso calc 0.391(3) C -1
C C132 0.0233(12) 0.4849(12) 0.4719(5) 0.097(3) Uani d 0.391(3) C -1
H H132 -0.049265 0.508792 0.474274 0.116 Uiso calc 0.391(3) C -1
C C133 0.0770(9) 0.5040(11) 0.4303(5) 0.086(3) Uani d 0.391(3) C -1
H H133 0.041126 0.543863 0.404776 0.103 Uiso calc 0.391(3) C -1
N N25 0.076(2) 0.4201(16) 0.3605(6) 0.112(4) Uani d 0.1819(14) D 2
C C139 0.1416(19) 0.4411(15) 0.3874(8) 0.095(3) Uani d 0.1819(14) D 2
H H139 0.183287 0.476648 0.372424 0.113 Uiso calc 0.1819(14) D 2
C C140 0.1467(19) 0.4099(16) 0.4363(8) 0.091(3) Uani d 0.1819(14) D 2
H H140 0.191789 0.424261 0.454669 0.109 Uiso calc 0.1819(14) D 2
C C141 0.086(2) 0.3579(17) 0.4582(6) 0.102(4) Uani d 0.1819(14) D 2
H H141 0.089229 0.336590 0.491616 0.122 Uiso calc 0.1819(14) D 2
C C142 0.020(2) 0.3369(17) 0.4313(9) 0.107(5) Uani d 0.1819(14) D 2
H H142 -0.021832 0.301305 0.446318 0.128 Uiso calc 0.1819(14) D 2
C C143 0.0148(19) 0.3680(17) 0.3825(9) 0.112(6) Uani d 0.1819(14) D 2
H H143 -0.030336 0.353691 0.364073 0.134 Uiso calc 0.1819(14) D 2
N N16 0.4145(3) 0.8007(2) 0.31105(12) 0.0499(8) Uani d 1 . .
H H16 0.368597 0.843712 0.294832 0.060 Uiso calc 1 . .
C C94 0.5087(3) 0.7697(3) 0.29014(15) 0.0501(9) Uani d 1 . .
H H94 0.524894 0.794679 0.258529 0.060 Uiso calc 1 . .
C C95 0.5810(4) 0.7025(3) 0.31416(18) 0.0589(11) Uani d 1 . .
H H95 0.647360 0.679184 0.299435 0.071 Uiso calc 1 . .
C C96 0.5555(4) 0.6689(4) 0.3604(2) 0.0781(16) Uani d 1 . .
H H96 0.605469 0.622917 0.378015 0.094 Uiso calc 1 . .
C C97 0.4585(5) 0.7014(4) 0.3814(2) 0.093(2) Uani d 1 . .
H H97 0.440696 0.677878 0.413077 0.112 Uiso calc 1 . .
C C98 0.3881(4) 0.7687(3) 0.35534(17) 0.0653(13) Uani d 1 . .
H H98 0.320775 0.792387 0.368987 0.078 Uiso calc 1 . .
N N17 0.4593(12) 1.2702(13) 0.4156(7) 0.091(3) Uani d 0.473(7) B 1
C C99 0.5467(16) 1.2688(19) 0.3902(8) 0.084(3) Uani d 0.473(7) B 1
H H99 0.592545 1.294025 0.401373 0.101 Uiso calc 0.473(7) B 1
C C100 0.5731(18) 1.2321(16) 0.3484(6) 0.086(3) Uani d 0.473(7) B 1
H H100 0.633760 1.235309 0.329420 0.103 Uiso calc 0.473(7) B 1
C C101 0.5101(16) 1.1914(14) 0.3350(6) 0.090(3) Uani d 0.473(7) B 1
H H101 0.532677 1.153412 0.310970 0.108 Uiso calc 0.473(7) B 1
C C102 0.4104(13) 1.2057(12) 0.3571(6) 0.100(3) Uani d 0.473(7) B 1
H H102 0.358740 1.191919 0.342788 0.119 Uiso calc 0.473(7) B 1
C C103 0.3897(13) 1.2399(12) 0.3996(6) 0.095(3) Uani d 0.473(7) B 1
H H103 0.326564 1.242194 0.417635 0.114 Uiso calc 0.473(7) B 1
N N24 0.4949(11) 1.2571(12) 0.4167(6) 0.095(3) Uani d 0.527(7) B 2
C C134 0.5681(15) 1.2689(17) 0.3847(7) 0.084(3) Uani d 0.527(7) B 2
H H134 0.617331 1.293631 0.393238 0.100 Uiso calc 0.527(7) B 2
C C135 0.5752(17) 1.2468(15) 0.3398(6) 0.089(3) Uani d 0.527(7) B 2
H H135 0.628578 1.256270 0.317266 0.107 Uiso calc 0.527(7) B 2
C C136 0.5066(16) 1.2114(12) 0.3274(5) 0.089(3) Uani d 0.527(7) B 2
H H136 0.500745 1.208295 0.294612 0.106 Uiso calc 0.527(7) B 2
C C137 0.4433(12) 1.1789(11) 0.3636(5) 0.101(3) Uani d 0.527(7) B 2
H H137 0.411838 1.135855 0.359158 0.121 Uiso calc 0.527(7) B 2
C C138 0.4305(12) 1.2141(11) 0.4057(5) 0.096(3) Uani d 0.527(7) B 2
H H138 0.375095 1.208335 0.427886 0.116 Uiso calc 0.527(7) B 2
N N18 -0.2585(3) 0.6305(3) 0.14619(15) 0.0630(10) Uani d 1 . .
C C104 -0.2298(4) 0.5410(3) 0.1488(2) 0.0679(13) Uani d 1 . .
H H104 -0.208761 0.507195 0.178776 0.082 Uiso calc 1 . .
C C105 -0.2287(5) 0.4968(4) 0.1124(2) 0.0747(14) Uani d 1 . .
H H105 -0.210670 0.434103 0.117284 0.090 Uiso calc 1 . .
C C106 -0.2536(4) 0.5428(4) 0.0685(2) 0.0747(15) Uani d 1 . .
H H106 -0.250366 0.512842 0.041815 0.090 Uiso calc 1 . .
C C107 -0.2847(5) 0.6369(4) 0.0631(2) 0.0812(16) Uani d 1 . .
H H107 -0.303966 0.673058 0.033450 0.097 Uiso calc 1 . .
C C108 -0.2842(5) 0.6700(5) 0.1039(2) 0.100(2) Uani d 1 . .
H H108 -0.306522 0.732685 0.100941 0.120 Uiso calc 1 . .
N N19 0.3769(4) 0.5758(3) 0.08478(18) 0.0754(12) Uani d 1 . .
C C109 0.4537(4) 0.5945(3) 0.09772(19) 0.0652(12) Uani d 1 . .
H H109 0.519910 0.558464 0.088423 0.078 Uiso calc 1 . .
C C110 0.4508(5) 0.6611(5) 0.1237(2) 0.0857(19) Uani d 1 . .
H H110 0.510626 0.670014 0.133281 0.103 Uiso calc 1 . .
C C111 0.3447(4) 0.7179(3) 0.13515(16) 0.0598(11) Uani d 1 . .
H H111 0.332169 0.766827 0.152180 0.072 Uiso calc 1 . .
C C112 0.2683(3) 0.6954(3) 0.11994(17) 0.0550(10) Uani d 1 . .
H H112 0.199235 0.729453 0.125971 0.066 Uiso calc 1 . .
C C113 0.2882(4) 0.6251(3) 0.0962(2) 0.0698(13) Uani d 1 . .
H H113 0.230937 0.611234 0.087139 0.084 Uiso calc 1 . .
N N20 0.3916(5) 0.2872(5) 0.0601(3) 0.1070(19) Uani d 1 . .
C C114 0.4394(6) 0.2036(7) 0.0553(3) 0.111(3) Uani d 1 . .
H H114 0.479852 0.190464 0.026477 0.133 Uiso calc 1 . .
C C115 0.4327(6) 0.1330(6) 0.0914(4) 0.118(3) Uani d 1 . .
H H115 0.469829 0.073649 0.087640 0.142 Uiso calc 1 . .
C C116 0.3714(6) 0.1526(6) 0.1317(3) 0.100(2) Uani d 1 . .
H H116 0.363955 0.107325 0.156787 0.120 Uiso calc 1 . .
C C117 0.3212(7) 0.2390(7) 0.1350(3) 0.118(3) Uani d 1 . .
H H117 0.277176 0.254179 0.162553 0.141 Uiso calc 1 . .
C C118 0.3327(5) 0.3035(6) 0.0997(3) 0.102(2) Uani d 1 . .
H H118 0.296957 0.363129 0.103446 0.122 Uiso calc 1 . .
N N21 0.4232(16) 0.4639(13) 0.5240(8) 0.084(4) Uani d 0.386(5) E -1
C C119 0.4662(18) 0.4480(16) 0.4806(9) 0.077(5) Uani d 0.386(5) E -1
H H119 0.450003 0.407394 0.464121 0.093 Uiso calc 0.386(5) E -1
C C120 0.533(3) 0.491(2) 0.4610(11) 0.085(5) Uani d 0.386(5) E -1
H H120 0.572357 0.474661 0.432323 0.102 Uiso calc 0.386(5) E -1
C C121 0.5484(18) 0.5602(16) 0.4813(9) 0.084(5) Uani d 0.386(5) E -1
H H121 0.586848 0.597364 0.464736 0.101 Uiso calc 0.386(5) E -1
C C122 0.5043(16) 0.5702(15) 0.5259(9) 0.072(5) Uani d 0.386(5) E -1
H H122 0.510995 0.615470 0.542031 0.087 Uiso calc 0.386(5) E -1
C C123 0.453(3) 0.517(2) 0.5465(9) 0.075(5) Uani d 0.386(5) E -1
H H123 0.434815 0.516190 0.580028 0.090 Uiso calc 0.386(5) E -1

loop_
_atom_site_aniso_label
_atom_site_aniso_U_11
_atom_site_aniso_U_22
_atom_site_aniso_U_33
_atom_site_aniso_U_12
_atom_site_aniso_U_13
_atom_site_aniso_U_23
Al1 0.0268(4) 0.0217(4) 0.0182(4) -0.0045(3) -0.0042(3) -0.0056(3)
Al2 0.0284(4) 0.0318(4) 0.0220(4) -0.0132(4) -0.0011(3) -0.0064(3)
Al3 0.0268(4) 0.0234(4) 0.0262(4) -0.0068(3) -0.0039(3) -0.0086(3)
Al5 0.0602(7) 0.0296(4) 0.0183(4) -0.0149(4) -0.0033(4) -0.0039(4)
Al6 0.0328(5) 0.0250(4) 0.0268(4) -0.0148(3) 0.0055(4) -0.0088(3)
O1 0.0252(9) 0.0258(9) 0.0202(9) -0.0063(7) -0.0039(8) -0.0054(7)
O2 0.0288(10) 0.0317(10) 0.0188(9) -0.0074(8) -0.0037(8) -0.0060(8)
O3 0.0381(12) 0.0528(14) 0.0266(11) -0.0268(11) -0.0002(9) -0.0091(10)
O4 0.0309(10) 0.0225(9) 0.0213(9) -0.0096(8) -0.0012(8) -0.0061(7)
O5 0.0234(10) 0.0338(10) 0.0320(11) -0.0085(8) -0.0029(8) -0.0079(9)
O7 0.0351(11) 0.0251(9) 0.0188(9) -0.0035(8) -0.0077(8) -0.0032(8)
O8 0.0266(10) 0.0408(11) 0.0262(10) -0.0077(9) -0.0098(8) -0.0068(9)
O9 0.0246(9) 0.0246(9) 0.0241(9) -0.0058(7) -0.0051(8) -0.0039(8)
Yb1 0.02534(15) 0.02103(6) 0.01699(9) -0.00851(10) -0.00090(10) -0.00466(5)
Al4 0.0240(6) 0.0218(7) 0.0204(6) -0.0087(5) -0.0057(5) -0.0021(5)
O10 0.0309(14) 0.0218(13) 0.0211(12) -0.0062(10) -0.0029(11) -0.0020(11)
N4 0.0388(16) 0.0251(13) 0.0240(14) -0.0092(12) -0.0044(12) 0.0011(11)
O11 0.0281(13) 0.0229(12) 0.0278(12) -0.0102(10) -0.0044(10) -0.0014(10)
C22 0.0326(17) 0.0239(14) 0.0291(17) -0.0070(13) -0.0081(14) -0.0032(13)
C23 0.042(2) 0.0250(16) 0.040(2) -0.0075(15) -0.0102(17) -0.0003(15)
C24 0.035(2) 0.0293(18) 0.062(3) -0.0076(15) -0.0101(19) -0.0025(18)
C25 0.045(3) 0.032(2) 0.095(4) -0.0006(19) -0.015(3) -0.006(2)
C26 0.063(3) 0.037(2) 0.095(4) -0.001(2) -0.029(3) 0.005(3)
C27 0.077(3) 0.034(2) 0.068(3) -0.005(2) -0.027(3) 0.013(2)
C28 0.062(3) 0.035(2) 0.044(2) -0.0112(19) -0.017(2) 0.0090(18)
O12 0.080(3) 0.0403(18) 0.049(2) -0.0094(17) 0.0045(19) 0.0170(15)
O25 0.0228(14) 0.0226(15) 0.026(3) -0.0074(11) -0.0035(13) -0.0073(17)
N9 0.0229(13) 0.0231(15) 0.0254(19) -0.0085(12) -0.0062(12) -0.0045(14)
O26 0.0330(18) 0.0217(17) 0.033(3) -0.0064(14) -0.0083(15) -0.0074(17)
C57 0.0289(16) 0.0230(17) 0.0204(18) -0.0090(14) -0.0058(13) -0.0031(14)
C58 0.0312(17) 0.0265(17) 0.0292(18) -0.0137(15) -0.0076(14) -0.0025(15)
C59 0.041(2) 0.0268(18) 0.041(2) -0.0150(16) -0.0064(17) -0.0066(16)
C60 0.049(2) 0.037(2) 0.055(3) -0.0256(19) -0.004(2) -0.0062(19)
C61 0.043(2) 0.044(2) 0.059(3) -0.028(2) -0.006(2) -0.009(2)
C62 0.0325(18) 0.037(2) 0.041(2) -0.0164(17) -0.0043(16) -0.0075(18)
C63 0.0328(17) 0.0292(17) 0.0271(17) -0.0169(15) -0.0073(14) -0.0053(14)
O27 0.0301(13) 0.0269(14) 0.0255(13) -0.0131(12) -0.0081(10) -0.0018(12)
N11 0.0331(17) 0.0262(14) 0.0299(17) -0.0117(13) 0.0003(14) -0.0036(13)
C69 0.0373(19) 0.0382(19) 0.040(2) -0.0116(16) 0.0002(17) 0.0013(16)
C70 0.043(2) 0.040(2) 0.052(2) -0.0062(17) -0.0052(19) 0.0015(19)
C71 0.038(2) 0.050(2) 0.049(2) -0.0011(18) -0.0012(19) -0.007(2)
C72 0.0339(19) 0.062(2) 0.046(2) -0.0083(18) 0.0038(18) 0.000(2)
C73 0.0359(19) 0.045(2) 0.041(2) -0.0132(16) 0.0003(17) 0.0028(17)
Yb1B 0.02534(15) 0.02103(6) 0.01699(9) -0.00851(10) -0.00090(10) -0.00466(5)
Al4B 0.024(2) 0.024(3) 0.022(3) -0.006(2) -0.006(2) -0.008(2)
O10B 0.033(4) 0.024(4) 0.020(4) -0.006(4) -0.002(4) -0.007(4)
N4B 0.038(4) 0.025(4) 0.027(4) -0.006(4) -0.006(4) -0.002(4)
O11B 0.023(4) 0.023(4) 0.026(4) -0.008(3) -0.002(3) 0.001(3)
C22B 0.036(4) 0.024(3) 0.033(4) -0.010(3) -0.010(3) 0.000(3)
C23B 0.032(4) 0.039(4) 0.042(4) -0.013(4) 0.003(4) 0.003(4)
C24B 0.038(3) 0.032(3) 0.042(3) -0.012(3) 0.006(3) 0.009(3)
C25B 0.042(5) 0.046(5) 0.051(5) -0.007(5) 0.006(5) 0.000(5)
C26B 0.045(5) 0.048(5) 0.054(5) -0.011(5) 0.005(5) -0.001(5)
C27B 0.038(3) 0.032(3) 0.042(3) -0.012(3) 0.006(3) 0.009(3)
C28B 0.035(3) 0.040(3) 0.042(3) -0.013(3) 0.002(3) 0.001(3)
O12B 0.034(4) 0.034(4) 0.041(5) -0.011(4) -0.001(4) 0.001(4)
O25B 0.019(5) 0.023(5) 0.023(5) -0.005(4) -0.005(4) 0.000(5)
N9B 0.025(4) 0.022(4) 0.021(4) -0.007(3) -0.004(3) -0.004(4)
O26B 0.025(5) 0.022(5) 0.021(5) -0.005(4) -0.013(4) -0.003(5)
C57B 0.025(4) 0.024(4) 0.025(4) -0.006(4) -0.004(3) -0.006(4)
C58B 0.033(3) 0.024(4) 0.027(4) -0.015(3) -0.005(3) -0.006(3)
C59B 0.038(4) 0.032(4) 0.039(4) -0.016(4) -0.008(4) -0.001(4)
C60B 0.040(4) 0.035(4) 0.047(4) -0.019(4) -0.008(4) -0.004(4)
C61B 0.039(4) 0.035(4) 0.047(4) -0.017(4) -0.006(4) -0.004(4)
C62B 0.034(4) 0.035(4) 0.034(4) -0.013(4) -0.004(4) -0.005(4)
C63B 0.029(4) 0.029(4) 0.027(4) -0.016(4) -0.008(3) -0.005(4)
O27B 0.027(4) 0.029(4) 0.024(4) -0.010(4) -0.009(3) -0.007(4)
O13 0.0477(13) 0.0311(10) 0.0209(10) -0.0113(9) -0.0086(9) -0.0067(8)
O14 0.0717(18) 0.0388(13) 0.0263(12) -0.0087(12) -0.0139(12) -0.0057(10)
O15 0.126(4) 0.101(3) 0.079(3) -0.061(3) -0.058(3) 0.002(2)
O16 0.0409(12) 0.0317(10) 0.0179(9) -0.0147(9) 0.0003(8) -0.0051(8)
O17 0.0344(12) 0.0457(12) 0.0254(10) -0.0194(10) 0.0024(9) -0.0094(9)
O18 0.0690(18) 0.0431(13) 0.0205(11) -0.0101(13) 0.0004(11) -0.0065(10)
O19 0.0527(14) 0.0242(9) 0.0221(10) -0.0133(9) -0.0046(9) -0.0056(8)
O20 0.087(2) 0.0318(11) 0.0204(11) -0.0236(13) 0.0054(12) -0.0029(9)
O21 0.0561(15) 0.0303(10) 0.0283(11) -0.0262(10) 0.0075(10) -0.0072(9)
O22 0.0514(13) 0.0233(9) 0.0175(9) -0.0080(9) -0.0029(9) -0.0042(8)
O23 0.0444(13) 0.0274(10) 0.0309(11) -0.0202(9) 0.0079(10) -0.0119(9)
O24 0.0340(11) 0.0225(9) 0.0219(9) -0.0062(8) -0.0018(8) -0.0073(8)
O28 0.0388(12) 0.0291(10) 0.0287(11) -0.0139(9) 0.0003(9) -0.0089(9)
O29 0.0443(14) 0.0428(13) 0.0453(15) -0.0186(11) -0.0016(12) -0.0116(12)
O30 0.173(6) 0.224(8) 0.160(7) -0.078(6) 0.016(5) -0.124(6)
N1 0.0268(12) 0.0288(11) 0.0221(11) -0.0111(9) -0.0037(9) -0.0046(9)
N2 0.0265(11) 0.0216(10) 0.0243(11) -0.0058(9) -0.0008(9) -0.0064(9)
N3 0.0291(12) 0.0227(10) 0.0181(10) -0.0009(9) -0.0066(9) -0.0046(9)
N5 0.0474(16) 0.0400(14) 0.0245(13) -0.0127(12) -0.0072(12) -0.0103(11)
N6 0.0455(15) 0.0335(13) 0.0187(11) -0.0195(12) 0.0010(11) -0.0053(10)
N7 0.0578(18) 0.0209(11) 0.0243(12) -0.0148(11) -0.0024(12) -0.0026(10)
N8 0.0333(13) 0.0251(11) 0.0183(11) -0.0070(9) -0.0026(9) -0.0066(9)
C1 0.0303(14) 0.0258(12) 0.0207(12) -0.0084(11) -0.0047(11) -0.0042(10)
C2 0.0317(15) 0.0324(14) 0.0253(14) -0.0118(12) -0.0053(12) -0.0056(12)
C3 0.0359(17) 0.0433(17) 0.0279(15) -0.0126(14) -0.0067(13) -0.0074(13)
C4 0.0383(18) 0.058(2) 0.0337(17) -0.0127(16) -0.0125(15) -0.0120(16)
C5 0.0349(17) 0.062(2) 0.044(2) -0.0202(16) -0.0119(15) -0.0154(17)
C6 0.0363(18) 0.060(2) 0.0382(18) -0.0259(16) -0.0007(15) -0.0132(17)
C7 0.0348(16) 0.0412(16) 0.0294(15) -0.0190(13) -0.0045(13) -0.0076(13)
C8 0.0253(13) 0.0272(12) 0.0255(13) -0.0055(10) 0.0009(11) -0.0075(11)
C9 0.029(2) 0.0276(16) 0.025(2) -0.0003(14) 0.0001(18) -0.0078(15)
C10 0.032(2) 0.0351(18) 0.033(3) -0.0009(17) -0.0033(19) -0.0059(18)
C11 0.039(2) 0.041(2) 0.042(3) 0.0065(19) -0.0085(19) -0.002(2)
C12 0.052(3) 0.0292(18) 0.044(2) 0.0018(18) -0.008(2) -0.0039(18)
C13 0.048(2) 0.0235(16) 0.038(2) -0.0017(17) -0.0034(18) -0.0086(17)
C14 0.033(2) 0.0240(15) 0.028(2) -0.0019(15) 0.0007(17) -0.0084(15)
O6 0.0370(11) 0.0233(9) 0.0362(11) -0.0066(8) -0.0067(9) -0.0084(8)
C8B 0.0253(13) 0.0272(12) 0.0255(13) -0.0055(10) 0.0009(11) -0.0075(11)
C9B 0.031(4) 0.028(4) 0.030(4) -0.002(4) 0.000(4) -0.007(4)
C10B 0.034(5) 0.031(4) 0.033(5) -0.003(4) -0.003(4) -0.006(4)
C11B 0.041(5) 0.037(4) 0.041(5) 0.004(4) -0.005(4) -0.003(4)
C12B 0.048(5) 0.031(4) 0.043(5) 0.002(4) -0.003(4) -0.003(4)
C13B 0.044(5) 0.027(4) 0.038(5) 0.000(4) -0.001(4) -0.008(4)
C14B 0.038(4) 0.023(4) 0.033(4) 0.001(4) -0.002(4) -0.009(4)
O6B 0.0370(11) 0.0233(9) 0.0362(11) -0.0066(8) -0.0067(9) -0.0084(8)
C15 0.0248(13) 0.0294(13) 0.0240(13) -0.0030(11) -0.0038(11) -0.0096(11)
C16 0.0264(14) 0.0315(14) 0.0225(13) -0.0061(11) -0.0039(11) -0.0087(11)
C17 0.0265(14) 0.0470(17) 0.0292(15) -0.0135(13) -0.0056(12) -0.0077(13)
C18 0.0329(16) 0.0492(18) 0.0311(16) -0.0194(14) -0.0016(13) -0.0079(14)
C19 0.0377(17) 0.0379(16) 0.0244(14) -0.0150(13) -0.0009(12) -0.0051(12)
C20 0.0289(14) 0.0283(13) 0.0230(13) -0.0078(11) -0.0033(11) -0.0083(11)
C21 0.0247(13) 0.0235(12) 0.0231(13) -0.0056(10) -0.0027(11) -0.0079(10)
C29 0.056(2) 0.0441(18) 0.0239(15) -0.0060(16) -0.0052(15) -0.0124(14)
C30 0.050(2) 0.071(3) 0.0292(17) -0.003(2) -0.0079(16) -0.0188(18)
C31 0.073(3) 0.074(3) 0.053(3) 0.009(2) -0.028(2) -0.025(2)
C32 0.076(4) 0.093(4) 0.066(3) 0.015(3) -0.034(3) -0.022(3)
C33 0.069(3) 0.121(5) 0.065(3) -0.001(3) -0.028(3) -0.047(4)
C34 0.070(3) 0.125(5) 0.053(3) -0.032(3) -0.018(3) -0.030(3)
C35 0.069(3) 0.092(4) 0.038(2) -0.029(3) -0.016(2) -0.018(2)
C36 0.0476(19) 0.0427(17) 0.0214(13) -0.0285(15) 0.0023(13) -0.0078(13)
C37 0.059(2) 0.0427(18) 0.0250(15) -0.0263(17) 0.0065(15) -0.0093(14)
C38 0.056(2) 0.069(3) 0.0341(19) -0.021(2) 0.0095(18) -0.0140(19)
C39 0.068(3) 0.081(3) 0.046(2) -0.016(3) 0.017(2) -0.017(2)
C40 0.094(4) 0.079(3) 0.032(2) -0.017(3) 0.023(2) -0.014(2)
C41 0.094(4) 0.061(3) 0.0269(18) -0.014(3) 0.007(2) -0.0038(18)
C42 0.079(3) 0.0399(18) 0.0224(15) -0.0244(19) 0.0101(17) -0.0090(14)
C43 0.062(2) 0.0290(14) 0.0218(14) -0.0159(15) -0.0012(14) -0.0023(12)
C44 0.062(2) 0.0277(14) 0.0289(16) -0.0190(15) 0.0078(15) -0.0018(13)
C45 0.085(3) 0.0353(18) 0.0362(19) -0.0248(19) 0.018(2) -0.0027(15)
C46 0.095(4) 0.044(2) 0.051(2) -0.037(2) 0.027(2) -0.0017(19)
C47 0.069(3) 0.0364(18) 0.062(3) -0.0290(19) 0.020(2) -0.0083(18)
C48 0.062(2) 0.0325(16) 0.0430(19) -0.0256(16) 0.0133(17) -0.0097(15)
C49 0.0500(19) 0.0273(14) 0.0330(16) -0.0178(14) 0.0061(14) -0.0031(13)
C50 0.0279(14) 0.0271(13) 0.0239(13) -0.0123(11) 0.0025(11) -0.0097(11)
C51 0.0370(16) 0.0321(14) 0.0266(14) -0.0165(12) 0.0041(12) -0.0132(12)
C52 0.081(3) 0.047(2) 0.0372(19) -0.040(2) 0.0158(19) -0.0230(17)
C53 0.104(4) 0.050(2) 0.040(2) -0.045(2) 0.019(2) -0.0262(18)
C54 0.064(2) 0.0429(18) 0.0294(17) -0.0191(17) 0.0103(16) -0.0182(15)
C55 0.0435(18) 0.0301(14) 0.0242(14) -0.0102(13) 0.0009(13) -0.0077(12)
C56 0.0281(14) 0.0262(12) 0.0234(13) -0.0063(11) -0.0036(11) -0.0076(11)
N10 0.0419(15) 0.0288(12) 0.0289(13) -0.0031(11) -0.0040(12) -0.0122(11)
C64 0.061(2) 0.054(2) 0.0369(19) -0.0157(19) -0.0080(18) -0.0205(17)
C65 0.099(4) 0.082(3) 0.038(2) -0.027(3) -0.008(2) -0.033(2)
C66 0.123(5) 0.068(3) 0.0276(19) -0.035(3) 0.007(2) -0.018(2)
C67 0.112(4) 0.049(2) 0.0289(18) -0.033(2) 0.018(2) -0.0156(17)
C68 0.068(3) 0.0369(17) 0.0285(16) -0.0182(17) 0.0085(16) -0.0129(14)
N12 0.0400(16) 0.0394(15) 0.0498(19) -0.0056(13) -0.0044(14) 0.0088(14)
C74 0.046(2) 0.078(3) 0.0345(19) -0.004(2) -0.0017(17) -0.010(2)
C75 0.057(3) 0.064(3) 0.062(3) -0.007(2) 0.005(2) -0.030(2)
C76 0.051(2) 0.046(2) 0.071(3) 0.0054(18) -0.003(2) 0.009(2)
C77 0.048(2) 0.087(3) 0.047(2) -0.010(2) -0.018(2) -0.002(2)
C78 0.054(2) 0.057(2) 0.060(3) -0.014(2) -0.004(2) -0.024(2)
N13 0.0579(19) 0.0359(14) 0.0361(15) -0.0205(14) 0.0038(14) -0.0094(12)
C79 0.068(3) 0.0372(18) 0.044(2) -0.0187(18) 0.0079(19) -0.0139(16)
C80 0.056(2) 0.0338(17) 0.065(3) -0.0142(16) -0.001(2) -0.0163(18)
C81 0.065(3) 0.048(2) 0.089(4) -0.029(2) 0.002(3) -0.004(2)
C82 0.086(4) 0.084(4) 0.055(3) -0.051(3) 0.018(3) -0.007(3)
C83 0.063(3) 0.058(2) 0.0374(19) -0.028(2) 0.0064(18) -0.0113(18)
N14 0.116(5) 0.105(6) 0.071(5) -0.060(5) -0.020(4) -0.022(4)
C84 0.117(5) 0.107(6) 0.073(5) -0.054(5) -0.015(4) -0.028(5)
C85 0.130(6) 0.110(6) 0.074(5) -0.061(5) -0.007(5) -0.025(5)
C86 0.147(6) 0.115(6) 0.089(5) -0.062(5) -0.006(5) -0.020(5)
C87 0.143(6) 0.118(6) 0.085(5) -0.066(5) -0.011(5) -0.012(5)
C88 0.133(6) 0.117(6) 0.077(5) -0.060(5) -0.009(5) -0.022(5)
N22 0.115(5) 0.116(6) 0.073(4) -0.051(5) -0.024(4) -0.023(4)
C124 0.118(5) 0.112(6) 0.077(5) -0.048(5) -0.016(4) -0.029(5)
C125 0.128(6) 0.111(6) 0.076(5) -0.056(5) -0.009(5) -0.033(4)
C126 0.149(6) 0.117(6) 0.081(5) -0.054(5) -0.004(5) -0.025(5)
C127 0.152(6) 0.117(6) 0.083(5) -0.056(5) -0.010(5) -0.020(5)
C128 0.135(6) 0.118(6) 0.075(5) -0.051(5) -0.015(5) -0.019(5)
N15 0.101(3) 0.066(3) 0.053(2) -0.029(2) -0.009(2) 0.019(2)
C89 0.101(4) 0.068(5) 0.055(4) -0.024(4) -0.007(4) 0.015(4)
C90 0.119(5) 0.069(5) 0.056(4) -0.019(5) 0.005(4) 0.019(4)
C91 0.117(5) 0.082(5) 0.069(4) -0.020(4) 0.002(4) 0.020(4)
C92 0.112(5) 0.088(4) 0.081(4) -0.018(4) -0.002(4) 0.018(4)
C93 0.110(4) 0.086(4) 0.070(4) -0.015(4) -0.008(4) 0.020(4)
N23 0.101(3) 0.066(3) 0.053(2) -0.029(2) -0.009(2) 0.019(2)
C129 0.099(4) 0.065(5) 0.054(4) -0.027(4) -0.007(4) 0.014(4)
C130 0.112(5) 0.067(5) 0.052(4) -0.022(5) 0.000(4) 0.017(4)
C131 0.113(5) 0.079(5) 0.065(5) -0.021(5) 0.004(5) 0.014(4)
C132 0.110(5) 0.089(5) 0.075(5) -0.021(5) 0.002(5) 0.011(5)
C133 0.105(4) 0.077(4) 0.065(4) -0.021(4) -0.010(4) 0.016(4)
N25 0.122(7) 0.103(7) 0.088(7) -0.015(7) -0.013(7) 0.017(7)
C139 0.112(5) 0.085(5) 0.071(5) -0.019(5) -0.008(5) 0.015(5)
C140 0.110(4) 0.080(4) 0.068(4) -0.020(4) -0.005(4) 0.017(4)
C141 0.117(6) 0.090(6) 0.080(5) -0.018(5) -0.004(5) 0.014(5)
C142 0.116(7) 0.099(7) 0.087(7) -0.019(7) -0.006(7) 0.011(7)
C143 0.122(9) 0.107(9) 0.088(9) -0.019(9) -0.012(9) 0.013(8)
N16 0.054(2) 0.0524(19) 0.0481(19) -0.0197(16) -0.0205(16) 0.0000(15)
C94 0.046(2) 0.069(3) 0.043(2) -0.030(2) -0.0094(17) -0.0005(19)
C95 0.049(2) 0.064(3) 0.065(3) -0.020(2) -0.009(2) -0.003(2)
C96 0.056(3) 0.082(4) 0.072(3) -0.003(3) -0.013(2) 0.028(3)
C97 0.070(4) 0.107(5) 0.063(3) 0.003(3) 0.001(3) 0.035(3)
C98 0.060(3) 0.072(3) 0.051(3) -0.008(2) -0.008(2) 0.008(2)
N17 0.109(6) 0.090(5) 0.070(4) -0.026(5) 0.008(5) -0.015(4)
C99 0.099(6) 0.087(5) 0.064(5) -0.031(5) 0.011(5) -0.006(4)
C100 0.092(5) 0.098(5) 0.061(5) -0.025(5) 0.012(4) -0.010(4)
C101 0.098(5) 0.108(6) 0.059(5) -0.025(5) 0.012(4) -0.015(5)
C102 0.105(6) 0.117(6) 0.065(5) -0.023(5) 0.010(5) -0.010(5)
C103 0.105(6) 0.104(6) 0.063(4) -0.023(5) 0.014(5) -0.007(5)
N24 0.112(6) 0.099(5) 0.068(4) -0.029(5) 0.009(5) -0.011(4)
C134 0.098(6) 0.087(4) 0.062(5) -0.027(5) 0.006(5) -0.011(4)
C135 0.096(5) 0.103(5) 0.061(5) -0.025(4) 0.014(4) -0.011(4)
C136 0.098(5) 0.107(6) 0.059(5) -0.028(5) 0.010(4) -0.018(5)
C137 0.111(6) 0.113(6) 0.067(4) -0.025(5) 0.011(5) -0.008(5)
C138 0.114(6) 0.111(6) 0.063(4) -0.037(5) 0.007(5) -0.013(5)
N18 0.060(2) 0.071(3) 0.065(2) -0.0194(19) -0.016(2) -0.021(2)
C104 0.079(3) 0.050(2) 0.079(4) -0.021(2) -0.020(3) -0.007(2)
C105 0.081(4) 0.073(3) 0.065(3) -0.014(3) -0.016(3) -0.001(3)
C106 0.073(3) 0.083(4) 0.074(4) -0.014(3) -0.016(3) -0.035(3)
C107 0.110(5) 0.079(4) 0.058(3) -0.026(3) -0.025(3) -0.009(3)
C108 0.097(5) 0.098(4) 0.082(4) 0.031(4) -0.047(4) -0.039(4)
N19 0.067(3) 0.081(3) 0.078(3) -0.020(2) -0.002(2) -0.013(2)
C109 0.047(2) 0.070(3) 0.069(3) 0.000(2) 0.002(2) -0.020(3)
C110 0.074(4) 0.140(6) 0.064(3) -0.064(4) -0.008(3) -0.004(3)
C111 0.076(3) 0.065(3) 0.041(2) -0.026(2) -0.001(2) -0.005(2)
C112 0.041(2) 0.051(2) 0.066(3) -0.0053(17) -0.008(2) -0.002(2)
C113 0.069(3) 0.062(3) 0.074(3) -0.014(2) -0.007(3) -0.008(3)
N20 0.087(4) 0.137(6) 0.119(5) -0.044(4) -0.016(4) -0.051(4)
C114 0.102(5) 0.145(7) 0.127(6) -0.074(5) 0.031(5) -0.087(6)
C115 0.080(4) 0.121(6) 0.186(9) -0.037(4) -0.020(5) -0.091(7)
C116 0.096(5) 0.116(6) 0.099(5) -0.025(4) -0.048(4) -0.030(4)
C117 0.107(6) 0.146(8) 0.082(5) -0.004(5) -0.019(4) -0.021(5)
C118 0.072(4) 0.124(6) 0.101(5) -0.001(4) -0.028(4) -0.034(5)
N21 0.086(10) 0.092(10) 0.056(6) -0.004(7) 0.011(7) -0.012(7)
C119 0.091(11) 0.082(10) 0.058(8) -0.016(8) 0.009(8) -0.034(7)
C120 0.089(11) 0.092(9) 0.057(9) 0.000(8) 0.001(8) -0.022(8)
C121 0.081(11) 0.085(10) 0.066(9) 0.000(8) -0.008(8) 0.000(8)
C122 0.075(10) 0.073(9) 0.055(7) 0.006(7) -0.006(7) -0.023(7)
C123 0.074(9) 0.092(9) 0.034(6) 0.013(7) 0.005(6) -0.020(6)

loop_
_atom_type_symbol
_atom_type_description
_atom_type_scat_dispersion_real
_atom_type_scat_dispersion_imag
_atom_type_scat_source
C C 0.0033 0.0016 'International Tables Vol C Tables 4.2.6.8 and 6.1.1.4'
H H 0.0000 0.0000 'International Tables Vol C Tables 4.2.6.8 and 6.1.1.4'
Al Al 0.0645 0.0514 'International Tables Vol C Tables 4.2.6.8 and 6.1.1.4'
Yb Yb -0.3850 5.5486 'International Tables Vol C Tables 4.2.6.8 and 6.1.1.4'
N N 0.0061 0.0033 'International Tables Vol C Tables 4.2.6.8 and 6.1.1.4'
O O 0.0106 0.0060 'International Tables Vol C Tables 4.2.6.8 and 6.1.1.4'

loop_
_geom_angle_atom_site_label_1
_geom_angle_atom_site_label_2
_geom_angle_atom_site_label_3
_geom_angle_site_symmetry_1
_geom_angle_site_symmetry_3
_geom_angle
_geom_angle_publ_flag
O24 Al1 O2 . . 96.38(10) ?
O24 Al1 O9 . . 89.13(9) ?
O2 Al1 O9 . . 88.93(9) ?
O24 Al1 O1 . . 170.18(10) ?
O2 Al1 O1 . . 81.94(9) ?
O9 Al1 O1 . . 100.48(9) ?
O24 Al1 N3 . . 100.81(10) ?
O2 Al1 N3 . . 161.40(10) ?
O9 Al1 N3 . . 84.32(9) ?
O1 Al1 N3 . . 82.28(10) ?
O24 Al1 N8 . . 86.31(10) ?
O2 Al1 N8 . . 95.82(10) ?
O9 Al1 N8 . . 173.75(11) ?
O1 Al1 N8 . . 84.25(9) ?
N3 Al1 N8 . . 92.33(10) ?
O24 Al1 Yb1 . . 140.95(7) ?
O2 Al1 Yb1 . . 108.57(7) ?
O9 Al1 Yb1 . . 120.04(7) ?
O1 Al1 Yb1 . . 33.57(6) ?
N3 Al1 Yb1 . . 61.05(7) ?
N8 Al1 Yb1 . . 62.22(7) ?
O3 Al2 O17 . . 91.37(10) ?
O3 Al2 O4 . . 174.82(11) ?
O17 Al2 O4 . . 93.79(10) ?
O3 Al2 O5 . . 97.61(11) ?
O17 Al2 O5 . . 94.56(11) ?
O4 Al2 O5 . . 82.47(9) ?
O3 Al2 O16 . . 102.88(11) ?
O17 Al2 O16 . . 81.90(10) ?
O4 Al2 O16 . . 77.41(9) ?
O5 Al2 O16 . . 159.26(10) ?
O3 Al2 N1 . . 88.24(10) ?
O17 Al2 N1 . . 169.91(11) ?
O4 Al2 N1 . . 86.60(10) ?
O5 Al2 N1 . . 95.48(10) ?
O16 Al2 N1 . . 88.37(10) ?
O3 Al2 Yb1B . . 134.00(10) ?
O17 Al2 Yb1B . . 107.39(9) ?
O4 Al2 Yb1B . . 43.48(7) ?
O5 Al2 Yb1B . . 121.36(8) ?
O16 Al2 Yb1B . . 42.59(7) ?
N1 Al2 Yb1B . . 66.28(8) ?
O3 Al2 Yb1 . . 134.64(9) ?
O17 Al2 Yb1 . . 110.36(8) ?
O4 Al2 Yb1 . . 42.46(6) ?
O5 Al2 Yb1 . . 118.70(7) ?
O16 Al2 Yb1 . . 45.82(7) ?
N1 Al2 Yb1 . . 63.62(7) ?
O6 Al3 O26 . . 92.96(14) ?
O6 Al3 O25 . . 175.4(2) ?
O26 Al3 O25 . . 85.23(17) ?
O6B Al3 O26B . . 102.0(5) ?
O6B Al3 N2 . . 91.85(10) ?
O6 Al3 N2 . . 91.85(10) ?
O26 Al3 N2 . . 174.97(16) ?
O25 Al3 N2 . . 89.86(15) ?
O26B Al3 N2 . . 165.8(5) ?
O6B Al3 O28 . . 89.73(10) ?
O6 Al3 O28 . . 89.73(10) ?
O26 Al3 O28 . . 90.3(2) ?
O25 Al3 O28 . . 86.0(3) ?
O26B Al3 O28 . . 95.1(9) ?
N2 Al3 O28 . . 88.27(10) ?
O6B Al3 O25B . . 177.5(5) ?
O26B Al3 O25B . . 80.4(7) ?
N2 Al3 O25B . . 85.8(5) ?
O28 Al3 O25B . . 90.8(11) ?
O6B Al3 N10 . . 91.69(11) ?
O6 Al3 N10 . . 91.69(11) ?
O26 Al3 N10 . . 91.0(2) ?
O25 Al3 N10 . . 92.6(3) ?
O26B Al3 N10 . . 86.0(9) ?
N2 Al3 N10 . . 90.30(11) ?
O28 Al3 N10 . . 178.02(10) ?
O25B Al3 N10 . . 87.7(11) ?
O18 Al5 O20 . . 93.52(12) ?
O18 Al5 O19 . . 174.94(13) ?
O20 Al5 O19 . . 82.28(11) ?
O18 Al5 O13 . . 101.34(12) ?
O20 Al5 O13 . . 164.69(13) ?
O19 Al5 O13 . . 83.04(10) ?
O18 Al5 O14 . . 91.07(13) ?
O20 Al5 O14 . . 94.35(13) ?
O19 Al5 O14 . . 92.06(12) ?
O13 Al5 O14 . . 81.83(11) ?
O18 Al5 N6 . . 89.76(12) ?
O20 Al5 N6 . . 100.12(12) ?
O19 Al5 N6 . . 88.21(11) ?
O13 Al5 N6 . . 83.74(10) ?
O14 Al5 N6 . . 165.43(12) ?
O18 Al5 Yb1B . . 137.44(10) ?
O20 Al5 Yb1B . . 120.75(9) ?
O19 Al5 Yb1B . . 44.63(7) ?
O13 Al5 Yb1B . . 48.22(7) ?
O14 Al5 Yb1B . . 108.95(10) ?
N6 Al5 Yb1B . . 61.85(8) ?
O18 Al5 Yb1 . . 139.67(9) ?
O20 Al5 Yb1 . . 121.40(8) ?
O19 Al5 Yb1 . . 42.87(6) ?
O13 Al5 Yb1 . . 46.60(7) ?
O14 Al5 Yb1 . . 104.43(9) ?
N6 Al5 Yb1 . . 66.40(8) ?
O21 Al6 O23 . . 94.02(10) ?
O21 Al6 O22 . . 172.71(12) ?
O23 Al6 O22 . . 83.91(9) ?
O21 Al6 N7 . . 92.59(11) ?
O23 Al6 N7 . . 173.38(11) ?
O22 Al6 N7 . . 89.57(10) ?
O21 Al6 O12B . . 91.0(4) ?
O23 Al6 O12B . . 106.7(5) ?
O22 Al6 O12B . . 96.3(4) ?
N7 Al6 O12B . . 72.9(5) ?
O21 Al6 O29 . . 86.42(12) ?
O23 Al6 O29 . . 93.03(12) ?
O22 Al6 O29 . . 86.71(11) ?
N7 Al6 O29 . . 87.70(13) ?
O12B Al6 O29 . . 160.3(5) ?
O21 Al6 N11 . . 89.41(13) ?
O23 Al6 N11 . . 87.59(13) ?
O22 Al6 N11 . . 97.48(12) ?
N7 Al6 N11 . . 92.15(14) ?
O29 Al6 N11 . . 175.81(12) ?
N1 O1 Al1 . . 111.88(15) ?
N1 O1 Yb1 . . 109.95(14) ?
Al1 O1 Yb1 . . 119.28(9) ?
N1 O1 Yb1B . . 101.93(14) ?
Al1 O1 Yb1B . . 124.82(11) ?
C1 O2 Al1 . . 113.03(17) ?
C7 O3 Al2 . . 131.0(2) ?
N2 O4 Al2 . . 112.07(16) ?
N2 O4 Yb1B . . 132.71(16) ?
Al2 O4 Yb1B . . 100.55(10) ?
N2 O4 Yb1 . . 125.91(15) ?
Al2 O4 Yb1 . . 105.37(9) ?
C8B O5 Al2 . . 112.26(18) ?
C8 O5 Al2 . . 112.26(18) ?
N3 O7 Al4B . . 123.8(3) ?
N3 O7 Al4 . . 111.32(17) ?
N3 O7 Yb1 . . 119.47(16) ?
Al4 O7 Yb1 . . 110.54(11) ?
N3 O7 Yb1B . . 117.93(16) ?
Al4B O7 Yb1B . . 105.8(3) ?
C15 O8 Al4 . . 112.8(2) ?
C15 O8 Al4B . . 106.2(3) ?
C21 O9 Al1 . . 126.18(17) ?
O7 Yb1 O1 . . 74.30(7) ?
O7 Yb1 O25 . . 76.30(15) ?
O1 Yb1 O25 . . 87.55(19) ?
O7 Yb1 O22 . . 74.50(8) ?
O1 Yb1 O22 . . 74.12(7) ?
O25 Yb1 O22 . . 148.76(18) ?
O7 Yb1 O19 . . 114.80(8) ?
O1 Yb1 O19 . . 138.07(7) ?
O25 Yb1 O19 . . 134.1(2) ?
O22 Yb1 O19 . . 69.99(7) ?
O7 Yb1 O4 . . 129.59(7) ?
O1 Yb1 O4 . . 69.53(7) ?
O25 Yb1 O4 . . 68.37(12) ?
O22 Yb1 O4 . . 124.87(7) ?
O19 Yb1 O4 . . 115.59(8) ?
O7 Yb1 O13 . . 132.07(7) ?
O1 Yb1 O13 . . 142.67(7) ?
O25 Yb1 O13 . . 77.0(2) ?
O22 Yb1 O13 . . 132.08(7) ?
O19 Yb1 O13 . . 62.64(7) ?
O4 Yb1 O13 . . 73.19(7) ?
O7 Yb1 O16 . . 147.45(7) ?
O1 Yb1 O16 . . 82.90(7) ?
O25 Yb1 O16 . . 126.26(12) ?
O22 Yb1 O16 . . 77.13(8) ?
O19 Yb1 O16 . . 68.73(8) ?
O4 Yb1 O16 . . 58.73(7) ?
O13 Yb1 O16 . . 79.54(7) ?
O7 Yb1 O10 . . 58.97(9) ?
O1 Yb1 O10 . . 131.55(8) ?
O25 Yb1 O10 . . 70.62(14) ?
O22 Yb1 O10 . . 102.81(9) ?
O19 Yb1 O10 . . 78.10(9) ?
O4 Yb1 O10 . . 132.32(8) ?
O13 Yb1 O10 . . 74.86(9) ?
O16 Yb1 O10 . . 144.78(8) ?
O7 Yb1 N1 . . 98.65(7) ?
O1 Yb1 N1 . . 25.49(7) ?
O25 Yb1 N1 . . 100.61(17) ?
O22 Yb1 N1 . . 73.29(7) ?
O19 Yb1 N1 . . 119.77(7) ?
O4 Yb1 N1 . . 56.22(7) ?
O13 Yb1 N1 . . 125.01(7) ?
O16 Yb1 N1 . . 57.56(6) ?
O10 Yb1 N1 . . 157.00(8) ?
O7 Yb1 Al5 . . 141.26(5) ?
O1 Yb1 Al5 . . 141.74(5) ?
O25 Yb1 Al5 . . 110.85(19) ?
O22 Yb1 Al5 . . 98.90(5) ?
O19 Yb1 Al5 . . 33.17(6) ?
O4 Yb1 Al5 . . 86.01(5) ?
O13 Yb1 Al5 . . 33.84(5) ?
O16 Yb1 Al5 . . 59.03(5) ?
O10 Yb1 Al5 . . 86.68(7) ?
N1 Yb1 Al5 . . 116.25(5) ?
O7 Yb1 Al2 . . 132.73(5) ?
O1 Yb1 Al2 . . 58.47(5) ?
O25 Yb1 Al2 . . 98.56(11) ?
O22 Yb1 Al2 . . 93.16(6) ?
O19 Yb1 Al2 . . 102.37(6) ?
O4 Yb1 Al2 . . 32.17(5) ?
O13 Yb1 Al2 . . 90.13(6) ?
O16 Yb1 Al2 . . 34.05(5) ?
O10 Yb1 Al2 . . 162.98(7) ?
N1 Yb1 Al2 . . 35.16(5) ?
Al5 Yb1 Al2 . . 85.07(3) ?
O8 Al4 O27 . . 92.16(13) ?
O8 Al4 O11 . . 99.10(14) ?
O27 Al4 O11 . . 86.45(14) ?
O8 Al4 O7 . . 82.50(12) ?
O27 Al4 O7 . . 174.12(14) ?
O11 Al4 O7 . . 96.81(13) ?
O8 Al4 O10 . . 159.52(15) ?
O27 Al4 O10 . . 108.32(15) ?
O11 Al4 O10 . . 82.53(13) ?
O7 Al4 O10 . . 77.04(13) ?
O8 Al4 N9 . . 97.65(14) ?
O27 Al4 N9 . . 86.73(16) ?
O11 Al4 N9 . . 162.12(17) ?
O7 Al4 N9 . . 91.51(15) ?
O10 Al4 N9 . . 83.97(14) ?
O8 Al4 Yb1 . . 114.10(10) ?
O27 Al4 Yb1 . . 144.69(12) ?
O11 Al4 Yb1 . . 110.62(10) ?
O7 Al4 Yb1 . . 38.10(7) ?
O10 Al4 Yb1 . . 47.69(10) ?
N9 Al4 Yb1 . . 67.50(11) ?
N4 O10 Al4 . . 109.2(2) ?
N4 O10 Yb1 . . 119.5(2) ?
Al4 O10 Yb1 . . 98.49(13) ?
C22 N4 O10 . . 116.7(3) ?
C22 N4 H4N . . 121.7 ?
O10 N4 H4N . . 121.7 ?
C22 O11 Al4 . . 113.7(2) ?
O11 C22 N4 . . 117.7(3) ?
O11 C22 C23 . . 120.2(4) ?
N4 C22 C23 . . 121.9(3) ?
C24 C23 C28 . . 119.3(4) ?
C24 C23 C22 . . 117.7(4) ?
C28 C23 C22 . . 122.8(4) ?
C23 C24 C25 . . 121.6(5) ?
C23 C24 H24 . . 119.2 ?
C25 C24 H24 . . 119.2 ?
C24 C25 C26 . . 118.2(5) ?
C24 C25 H25 . . 120.9 ?
C26 C25 H25 . . 120.9 ?
C27 C26 C25 . . 121.8(5) ?
C27 C26 H26 . . 119.1 ?
C25 C26 H26 . . 119.1 ?
C26 C27 C28 . . 120.3(5) ?
C26 C27 H27 . . 119.9 ?
C28 C27 H27 . . 119.9 ?
O12 C28 C23 . . 117.9(4) ?
O12 C28 C27 . . 123.2(4) ?
C23 C28 C27 . . 118.9(5) ?
C28 O12 H12O . . 109.5 ?
N9 O25 Al3 . . 109.1(3) ?
N9 O25 Yb1 . . 117.8(3) ?
Al3 O25 Yb1 . . 131.0(2) ?
C57 N9 O25 . . 112.3(3) ?
C57 N9 Al4 . . 129.3(3) ?
O25 N9 Al4 . . 117.8(3) ?
C57 O26 Al3 . . 110.3(3) ?
N9 C57 O26 . . 120.8(4) ?
N9 C57 C58 . . 119.9(4) ?
O26 C57 C58 . . 119.4(4) ?
C59 C58 C63 . . 119.7(4) ?
C59 C58 C57 . . 118.7(4) ?
C63 C58 C57 . . 121.6(4) ?
C60 C59 C58 . . 120.9(4) ?
C60 C59 H59 . . 119.5 ?
C58 C59 H59 . . 119.5 ?
C59 C60 C61 . . 119.4(4) ?
C59 C60 H60 . . 120.3 ?
C61 C60 H60 . . 120.3 ?
C62 C61 C60 . . 120.6(4) ?
C62 C61 H61 . . 119.7 ?
C60 C61 H61 . . 119.7 ?
C61 C62 C63 . . 120.8(4) ?
C61 C62 H62 . . 119.6 ?
C63 C62 H62 . . 119.6 ?
O27 C63 C62 . . 118.9(4) ?
O27 C63 C58 . . 122.6(3) ?
C62 C63 C58 . . 118.5(4) ?
C63 O27 Al4 . . 126.3(2) ?
C73 N11 C69 . . 117.3(4) ?
C73 N11 Al6 . . 122.4(3) ?
C69 N11 Al6 . . 119.4(3) ?
N11 C69 C70 . . 123.0(4) ?
N11 C69 H69 . . 118.5 ?
C70 C69 H69 . . 118.5 ?
C71 C70 C69 . . 119.4(4) ?
C71 C70 H70 . . 120.3 ?
C69 C70 H70 . . 120.3 ?
C70 C71 C72 . . 118.8(4) ?
C70 C71 H71 . . 120.6 ?
C72 C71 H71 . . 120.6 ?
C71 C72 C73 . . 119.0(4) ?
C71 C72 H72 . . 120.5 ?
C73 C72 H72 . . 120.5 ?
N11 C73 C72 . . 122.5(4) ?
N11 C73 H73 . . 118.7 ?
C72 C73 H73 . . 118.7 ?
O16 Yb1B O4 . . 66.27(9) ?
O16 Yb1B O19 . . 76.46(10) ?
O4 Yb1B O19 . . 128.51(11) ?
O16 Yb1B O25B . . 133.0(5) ?
O4 Yb1B O25B . . 68.1(5) ?
O19 Yb1B O25B . . 127.3(9) ?
O16 Yb1B O1 . . 89.51(10) ?
O4 Yb1B O1 . . 72.13(9) ?
O19 Yb1B O1 . . 143.23(11) ?
O25B Yb1B O1 . . 86.9(10) ?
O16 Yb1B O22 . . 83.30(10) ?
O4 Yb1B O22 . . 133.37(11) ?
O19 Yb1B O22 . . 71.51(9) ?
O25B Yb1B O22 . . 139.0(8) ?
O1 Yb1B O22 . . 73.22(9) ?
O16 Yb1B O13 . . 88.70(10) ?
O4 Yb1B O13 . . 78.63(9) ?
O19 Yb1B O13 . . 65.92(9) ?
O25B Yb1B O13 . . 71.9(10) ?
O1 Yb1B O13 . . 148.73(11) ?
O22 Yb1B O13 . . 137.38(11) ?
O16 Yb1B O7 . . 147.90(11) ?
O4 Yb1B O7 . . 123.19(10) ?
O19 Yb1B O7 . . 107.39(10) ?
O25B Yb1B O7 . . 70.8(7) ?
O1 Yb1B O7 . . 68.17(8) ?
O22 Yb1B O7 . . 68.65(9) ?
O13 Yb1B O7 . . 122.43(10) ?
O16 Yb1B O10B . . 141.2(3) ?
O4 Yb1B O10B . . 135.1(3) ?
O19 Yb1B O10B . . 65.3(3) ?
O25B Yb1B O10B . . 71.9(6) ?
O1 Yb1B O10B . . 125.4(3) ?
O22 Yb1B O10B . . 90.7(3) ?
O13 Yb1B O10B . . 70.1(3) ?
O7 Yb1B O10B . . 57.5(3) ?
O16 Yb1B N6 . . 29.51(8) ?
O4 Yb1B N6 . . 66.74(8) ?
O19 Yb1B N6 . . 63.39(9) ?
O25B Yb1B N6 . . 117.9(8) ?
O1 Yb1B N6 . . 116.03(10) ?
O22 Yb1B N6 . . 103.01(10) ?
O13 Yb1B N6 . . 59.38(8) ?
O7 Yb1B N6 . . 169.76(11) ?
O10B Yb1B N6 . . 118.4(3) ?
O16 Yb1B N1 . . 62.01(8) ?
O4 Yb1B N1 . . 59.49(8) ?
O19 Yb1B N1 . . 129.07(10) ?
O25B Yb1B N1 . . 103.0(8) ?
O1 Yb1B N1 . . 27.75(7) ?
O22 Yb1B N1 . . 75.43(9) ?
O13 Yb1B N1 . . 135.38(10) ?
O7 Yb1B N1 . . 94.92(8) ?
O10B Yb1B N1 . . 152.3(3) ?
N6 Yb1B N1 . . 88.41(8) ?
O16 Yb1B Al2 . . 37.28(6) ?
O4 Yb1B Al2 . . 35.96(6) ?
O19 Yb1B Al2 . . 113.36(9) ?
O25B Yb1B Al2 . . 102.6(5) ?
O1 Yb1B Al2 . . 63.05(7) ?
O22 Yb1B Al2 . . 99.68(8) ?
O13 Yb1B Al2 . . 98.71(8) ?
O7 Yb1B Al2 . . 131.09(8) ?
O10B Yb1B Al2 . . 168.5(3) ?
N6 Yb1B Al2 . . 54.65(6) ?
N1 Yb1B Al2 . . 37.72(5) ?
O7 Al4B O27B . . 164.1(6) ?
O7 Al4B O11B . . 95.3(5) ?
O27B Al4B O11B . . 89.7(6) ?
O7 Al4B O10B . . 85.5(5) ?
O27B Al4B O10B . . 110.2(7) ?
O11B Al4B O10B . . 82.1(5) ?
O7 Al4B N9B . . 91.8(6) ?
O27B Al4B N9B . . 87.1(7) ?
O11B Al4B N9B . . 164.7(8) ?
O10B Al4B N9B . . 85.0(6) ?
O7 Al4B O8 . . 78.1(3) ?
O27B Al4B O8 . . 86.1(5) ?
O11B Al4B O8 . . 101.9(5) ?
O10B Al4B O8 . . 163.3(6) ?
N9B Al4B O8 . . 92.8(6) ?
O7 Al4B Yb1B . . 45.8(2) ?
O27B Al4B Yb1B . . 145.2(6) ?
O11B Al4B Yb1B . . 109.5(4) ?
O10B Al4B Yb1B . . 47.9(4) ?
N9B Al4B Yb1B . . 66.6(5) ?
O8 Al4B Yb1B . . 116.3(3) ?
N4B O10B Al4B . . 105.8(9) ?
N4B O10B Yb1B . . 103.2(9) ?
Al4B O10B Yb1B . . 98.3(5) ?
C22B N4B O10B . . 117.8(12) ?
C22B N4B H4B . . 111(5) ?
O10B N4B H4B . . 121(6) ?
C22B O11B Al4B . . 109.7(9) ?
O11B C22B N4B . . 116.4(11) ?
O11B C22B C23B . . 122.7(12) ?
N4B C22B C23B . . 120.5(11) ?
C24B C23B C28B . . 119.6(12) ?
C24B C23B C22B . . 117.1(12) ?
C28B C23B C22B . . 123.1(12) ?
C25B C24B C23B . . 120.3(14) ?
C25B C24B H24B . . 119.9 ?
C23B C24B H24B . . 119.9 ?
C26B C25B C24B . . 116.0(15) ?
C26B C25B H25B . . 122.0 ?
C24B C25B H25B . . 122.0 ?
C27B C26B C25B . . 127.0(17) ?
C27B C26B H26B . . 116.5 ?
C25B C26B H26B . . 116.5 ?
C26B C27B C28B . . 116.0(15) ?
C26B C27B H27B . . 122.0 ?
C28B C27B H27B . . 122.0 ?
O12B C28B C23B . . 119.6(13) ?
O12B C28B C27B . . 121.5(13) ?
C23B C28B C27B . . 119.0(12) ?
C28B O12B Al6 . . 133.9(14) ?
C28B O12B H12P . . 109.5 ?
Al6 O12B H12P . . 113.8 ?
N9B O25B Al3 . . 109.7(10) ?
N9B O25B Yb1B . . 118.4(11) ?
Al3 O25B Yb1B . . 128.6(10) ?
C57B N9B O25B . . 111.6(12) ?
C57B N9B Al4B . . 129.0(12) ?
O25B N9B Al4B . . 118.1(11) ?
C57B O26B Al3 . . 112.3(14) ?
N9B C57B O26B . . 122.1(15) ?
N9B C57B C58B . . 120.6(13) ?
O26B C57B C58B . . 117.0(15) ?
C59B C58B C63B . . 121.5(13) ?
C59B C58B C57B . . 119.0(13) ?
C63B C58B C57B . . 119.3(12) ?
C58B C59B C60B . . 120.6(16) ?
C58B C59B H59B . . 119.7 ?
C60B C59B H59B . . 119.7 ?
C61B C60B C59B . . 118.6(16) ?
C61B C60B H60B . . 120.7 ?
C59B C60B H60B . . 120.7 ?
C62B C61B C60B . . 120.6(15) ?
C62B C61B H61B . . 119.7 ?
C60B C61B H61B . . 119.7 ?
C61B C62B C63B . . 122.6(15) ?
C61B C62B H62B . . 118.7 ?
C63B C62B H62B . . 118.7 ?
O27B C63B C62B . . 119.3(14) ?
O27B C63B C58B . . 124.5(12) ?
C62B C63B C58B . . 116.1(14) ?
C63B O27B Al4B . . 124.7(10) ?
N5 O13 Al5 . . 110.14(18) ?
N5 O13 Yb1B . . 125.58(19) ?
Al5 O13 Yb1B . . 95.07(10) ?
N5 O13 Yb1 . . 118.37(18) ?
Al5 O13 Yb1 . . 99.56(9) ?
C29 O14 Al5 . . 112.9(2) ?
C35 O15 H15 . . 109.5 ?
N6 O16 Al2 . . 109.21(17) ?
N6 O16 Yb1B . . 102.36(16) ?
Al2 O16 Yb1B . . 100.12(10) ?
N6 O16 Yb1 . . 104.17(15) ?
Al2 O16 Yb1 . . 100.14(9) ?
C36 O17 Al2 . . 111.3(2) ?
C42 O18 Al5 . . 133.2(2) ?
N7 O19 Al5 . . 109.60(18) ?
N7 O19 Yb1B . . 122.83(17) ?
Al5 O19 Yb1B . . 99.10(11) ?
N7 O19 Yb1 . . 125.12(16) ?
Al5 O19 Yb1 . . 103.96(9) ?
C43 O20 Al5 . . 111.5(2) ?
C49 O21 Al6 . . 129.6(2) ?
N8 O22 Al6 . . 111.98(15) ?
N8 O22 Yb1 . . 117.33(14) ?
Al6 O22 Yb1 . . 130.17(11) ?
N8 O22 Yb1B . . 120.99(15) ?
Al6 O22 Yb1B . . 124.95(11) ?
C50 O23 Al6 . . 112.62(18) ?
C56 O24 Al1 . . 130.45(19) ?
Al3 O28 H28A . . 115(3) ?
Al3 O28 H28B . . 118(3) ?
H28A O28 H28B . . 115(4) ?
Al6 O29 H29A . . 109(3) ?
Al6 O29 H29B . . 132(3) ?
H29A O29 H29B . . 113(4) ?
H30A O30 H30B . . 115(10) ?
C1 N1 O1 . . 110.2(2) ?
C1 N1 Al2 . . 130.3(2) ?
O1 N1 Al2 . . 119.54(16) ?
C1 N1 Yb1B . . 145.7(2) ?
O1 N1 Yb1B . . 50.32(11) ?
Al2 N1 Yb1B . . 76.01(8) ?
C1 N1 Yb1 . . 142.61(19) ?
Al2 N1 Yb1 . . 81.22(8) ?
C8B N2 O4 . . 112.1(2) ?
C8 N2 O4 . . 112.1(2) ?
C8B N2 Al3 . . 130.0(2) ?
C8 N2 Al3 . . 130.0(2) ?
O4 N2 Al3 . . 117.50(17) ?
C15 N3 O7 . . 110.6(2) ?
C15 N3 Al1 . . 133.0(2) ?
O7 N3 Al1 . . 116.37(17) ?
C29 N5 O13 . . 117.0(3) ?
C29 N5 H5N . . 121.5 ?
O13 N5 H5N . . 121.5 ?
C36 N6 O16 . . 110.2(2) ?
C36 N6 Al5 . . 127.5(2) ?
O16 N6 Al5 . . 119.0(2) ?
C36 N6 Yb1B . . 126.8(2) ?
O16 N6 Yb1B . . 48.13(12) ?
Al5 N6 Yb1B . . 79.49(10) ?
C43 N7 O19 . . 110.7(3) ?
C43 N7 Al6 . . 128.6(2) ?
O19 N7 Al6 . . 119.85(18) ?
C50 N8 O22 . . 109.9(2) ?
C50 N8 Al1 . . 125.9(2) ?
O22 N8 Al1 . . 123.12(16) ?
O2 C1 N1 . . 121.0(3) ?
O2 C1 C2 . . 119.6(2) ?
N1 C1 C2 . . 119.4(3) ?
C3 C2 C7 . . 120.1(3) ?
C3 C2 C1 . . 117.9(3) ?
C7 C2 C1 . . 122.0(3) ?
C4 C3 C2 . . 121.3(3) ?
C4 C3 H3 . . 119.4 ?
C2 C3 H3 . . 119.4 ?
C3 C4 C5 . . 118.6(3) ?
C3 C4 H4 . . 120.7 ?
C5 C4 H4 . . 120.7 ?
C6 C5 C4 . . 121.3(3) ?
C6 C5 H5 . . 119.3 ?
C4 C5 H5 . . 119.3 ?
C5 C6 C7 . . 121.1(3) ?
C5 C6 H6 . . 119.4 ?
C7 C6 H6 . . 119.4 ?
O3 C7 C6 . . 119.1(3) ?
O3 C7 C2 . . 123.3(3) ?
C6 C7 C2 . . 117.5(3) ?
O5 C8 N2 . . 120.0(3) ?
O5 C8 C9 . . 120.7(3) ?
N2 C8 C9 . . 119.3(3) ?
C10 C9 C14 . . 120.6(4) ?
C10 C9 C8 . . 117.2(4) ?
C14 C9 C8 . . 122.1(4) ?
C11 C10 C9 . . 120.7(5) ?
C11 C10 H10 . . 119.6 ?
C9 C10 H10 . . 119.6 ?
C12 C11 C10 . . 119.3(4) ?
C12 C11 H11 . . 120.3 ?
C10 C11 H11 . . 120.3 ?
C11 C12 C13 . . 120.4(4) ?
C11 C12 H12 . . 119.8 ?
C13 C12 H12 . . 119.8 ?
C12 C13 C14 . . 122.1(4) ?
C12 C13 H13 . . 119.0 ?
C14 C13 H13 . . 119.0 ?
O6 C14 C13 . . 118.7(4) ?
O6 C14 C9 . . 124.5(4) ?
C13 C14 C9 . . 116.8(4) ?
C14 O6 Al3 . . 127.8(2) ?
O5 C8B N2 . . 120.0(3) ?
O5 C8B C9B . . 122.8(8) ?
N2 C8B C9B . . 116.6(8) ?
C10B C9B C14B . . 116.7(14) ?
C10B C9B C8B . . 119.2(14) ?
C14B C9B C8B . . 123.9(14) ?
C11B C10B C9B . . 122.1(17) ?
C11B C10B H10B . . 118.9 ?
C9B C10B H10B . . 118.9 ?
C12B C11B C10B . . 120.1(16) ?
C12B C11B H11B . . 119.9 ?
C10B C11B H11B . . 119.9 ?
C11B C12B C13B . . 119.4(15) ?
C11B C12B H12B . . 120.3 ?
C13B C12B H12B . . 120.3 ?
C12B C13B C14B . . 120.6(16) ?
C12B C13B H13B . . 119.7 ?
C14B C13B H13B . . 119.7 ?
O6B C14B C13B . . 116.7(14) ?
O6B C14B C9B . . 121.8(15) ?
C13B C14B C9B . . 120.8(14) ?
C14B O6B Al3 . . 123.5(10) ?
O8 C15 N3 . . 120.6(3) ?
O8 C15 C16 . . 120.7(3) ?
N3 C15 C16 . . 118.8(3) ?
C17 C16 C21 . . 120.1(3) ?
C17 C16 C15 . . 118.8(3) ?
C21 C16 C15 . . 120.9(3) ?
C18 C17 C16 . . 121.5(3) ?
C18 C17 H17 . . 119.3 ?
C16 C17 H17 . . 119.3 ?
C17 C18 C19 . . 119.0(3) ?
C17 C18 H18 . . 120.5 ?
C19 C18 H18 . . 120.5 ?
C18 C19 C20 . . 120.4(3) ?
C18 C19 H19 . . 119.8 ?
C20 C19 H19 . . 119.8 ?
C19 C20 C21 . . 121.4(3) ?
C19 C20 H20 . . 119.3 ?
C21 C20 H20 . . 119.3 ?
O9 C21 C20 . . 119.9(2) ?
O9 C21 C16 . . 122.6(3) ?
C20 C21 C16 . . 117.5(3) ?
O14 C29 N5 . . 117.6(3) ?
O14 C29 C30 . . 121.2(3) ?
N5 C29 C30 . . 121.3(4) ?
C31 C30 C35 . . 118.9(4) ?
C31 C30 C29 . . 117.8(4) ?
C35 C30 C29 . . 123.3(4) ?
C30 C31 C32 . . 120.7(6) ?
C30 C31 H31 . . 119.7 ?
C32 C31 H31 . . 119.7 ?
C33 C32 C31 . . 119.7(6) ?
C33 C32 H32 . . 120.2 ?
C31 C32 H32 . . 120.2 ?
C32 C33 C34 . . 121.2(5) ?
C32 C33 H33 . . 119.4 ?
C34 C33 H33 . . 119.4 ?
C33 C34 C35 . . 120.9(6) ?
C33 C34 H34 . . 119.5 ?
C35 C34 H34 . . 119.5 ?
O15 C35 C30 . . 119.0(4) ?
O15 C35 C34 . . 122.2(5) ?
C30 C35 C34 . . 118.7(5) ?
O17 C36 N6 . . 121.9(3) ?
O17 C36 C37 . . 117.5(3) ?
N6 C36 C37 . . 120.6(3) ?
C38 C37 C42 . . 120.5(3) ?
C38 C37 C36 . . 117.7(3) ?
C42 C37 C36 . . 121.8(4) ?
C39 C38 C37 . . 121.3(4) ?
C39 C38 H38 . . 119.3 ?
C37 C38 H38 . . 119.3 ?
C40 C39 C38 . . 118.5(5) ?
C40 C39 H39 . . 120.7 ?
C38 C39 H39 . . 120.7 ?
C41 C40 C39 . . 121.1(4) ?
C41 C40 H40 . . 119.5 ?
C39 C40 H40 . . 119.5 ?
C40 C41 C42 . . 122.1(4) ?
C40 C41 H41 . . 119.0 ?
C42 C41 H41 . . 119.0 ?
O18 C42 C41 . . 119.3(4) ?
O18 C42 C37 . . 124.2(3) ?
C41 C42 C37 . . 116.5(4) ?
O20 C43 N7 . . 120.4(3) ?
O20 C43 C44 . . 119.1(3) ?
N7 C43 C44 . . 120.5(3) ?
C45 C44 C49 . . 119.7(3) ?
C45 C44 C43 . . 117.9(3) ?
C49 C44 C43 . . 122.3(3) ?
C46 C45 C44 . . 121.4(4) ?
C46 C45 H45 . . 119.3 ?
C44 C45 H45 . . 119.3 ?
C45 C46 C47 . . 119.3(3) ?
C45 C46 H46 . . 120.4 ?
C47 C46 H46 . . 120.4 ?
C48 C47 C46 . . 120.2(3) ?
C48 C47 H47 . . 119.9 ?
C46 C47 H47 . . 119.9 ?
C47 C48 C49 . . 121.6(4) ?
C47 C48 H48 . . 119.2 ?
C49 C48 H48 . . 119.2 ?
O21 C49 C44 . . 124.0(3) ?
O21 C49 C48 . . 118.2(3) ?
C44 C49 C48 . . 117.8(3) ?
O23 C50 N8 . . 121.4(3) ?
O23 C50 C51 . . 118.3(2) ?
N8 C50 C51 . . 120.1(2) ?
C56 C51 C52 . . 119.5(3) ?
C56 C51 C50 . . 122.5(3) ?
C52 C51 C50 . . 117.7(3) ?
C53 C52 C51 . . 121.6(3) ?
C53 C52 H52 . . 119.2 ?
C51 C52 H52 . . 119.2 ?
C52 C53 C54 . . 119.0(3) ?
C52 C53 H53 . . 120.5 ?
C54 C53 H53 . . 120.5 ?
C55 C54 C53 . . 120.5(3) ?
C55 C54 H54 . . 119.8 ?
C53 C54 H54 . . 119.8 ?
C54 C55 C56 . . 121.5(3) ?
C54 C55 H55 . . 119.3 ?
C56 C55 H55 . . 119.3 ?
O24 C56 C51 . . 123.4(3) ?
O24 C56 C55 . . 118.8(3) ?
C51 C56 C55 . . 117.7(3) ?
C64 N10 C68 . . 117.4(3) ?
C64 N10 Al3 . . 120.0(3) ?
C68 N10 Al3 . . 122.5(2) ?
N10 C64 C65 . . 122.2(4) ?
N10 C64 H64 . . 118.9 ?
C65 C64 H64 . . 118.9 ?
C66 C65 C64 . . 119.2(4) ?
C66 C65 H65 . . 120.4 ?
C64 C65 H65 . . 120.4 ?
C67 C66 C65 . . 119.4(4) ?
C67 C66 H66 . . 120.3 ?
C65 C66 H66 . . 120.3 ?
C66 C67 C68 . . 118.1(4) ?
C66 C67 H67 . . 120.9 ?
C68 C67 H67 . . 120.9 ?
N10 C68 C67 . . 123.7(4) ?
N10 C68 H68 . . 118.1 ?
C67 C68 H68 . . 118.1 ?
C74 N12 C78 . . 121.3(4) ?
C74 N12 H12A . . 119.4 ?
C78 N12 H12A . . 119.4 ?
N12 C74 C75 . . 121.2(4) ?
N12 C74 H74 . . 119.4 ?
C75 C74 H74 . . 119.4 ?
C74 C75 C76 . . 119.3(4) ?
C74 C75 H75 . . 120.4 ?
C76 C75 H75 . . 120.4 ?
C75 C76 C77 . . 118.8(4) ?
C75 C76 H76 . . 120.6 ?
C77 C76 H76 . . 120.6 ?
C78 C77 C76 . . 119.5(4) ?
C78 C77 H77 . . 120.3 ?
C76 C77 H77 . . 120.3 ?
N12 C78 C77 . . 119.9(4) ?
N12 C78 H78 . . 120.0 ?
C77 C78 H78 . . 120.0 ?
C83 N13 C79 . . 118.0(3) ?
N13 C79 C80 . . 123.8(4) ?
N13 C79 H79 . . 118.1 ?
C80 C79 H79 . . 118.1 ?
C79 C80 C81 . . 117.6(4) ?
C79 C80 H80 . . 121.2 ?
C81 C80 H80 . . 121.2 ?
C80 C81 C82 . . 119.5(4) ?
C80 C81 H81 . . 120.2 ?
C82 C81 H81 . . 120.2 ?
C83 C82 C81 . . 118.7(4) ?
C83 C82 H82 . . 120.7 ?
C81 C82 H82 . . 120.7 ?
N13 C83 C82 . . 122.4(4) ?
N13 C83 H83 . . 118.8 ?
C82 C83 H83 . . 118.8 ?
C84 N14 C88 . . 117.2(13) ?
N14 C84 C85 . . 121.0(13) ?
N14 C84 H84 . . 119.5 ?
C85 C84 H84 . . 119.5 ?
C84 C85 C86 . . 120.8(13) ?
C84 C85 H85 . . 119.6 ?
C86 C85 H85 . . 119.6 ?
C85 C86 C87 . . 120.5(12) ?
C85 C86 H86 . . 119.8 ?
C87 C86 H86 . . 119.8 ?
C88 C87 C86 . . 114.9(12) ?
C88 C87 H87 . . 122.5 ?
C86 C87 H87 . . 122.5 ?
N14 C88 C87 . . 125.3(12) ?
N14 C88 H88 . . 117.4 ?
C87 C88 H88 . . 117.4 ?
C124 N22 C128 . . 115.1(13) ?
C125 C124 N22 . . 124.6(14) ?
C125 C124 H124 . . 117.7 ?
N22 C124 H124 . . 117.7 ?
C124 C125 C126 . . 117.5(11) ?
C124 C125 H125 . . 121.2 ?
C126 C125 H125 . . 121.2 ?
C125 C126 C127 . . 119.5(11) ?
C125 C126 H126 . . 120.2 ?
C127 C126 H126 . . 120.2 ?
C128 C127 C126 . . 116.9(12) ?
C128 C127 H127 . . 121.5 ?
C126 C127 H127 . . 121.5 ?
C127 C128 N22 . . 122.8(12) ?
C127 C128 H128 . . 118.6 ?
N22 C128 H128 . . 118.6 ?
C89 N15 C133 . . 116.8(12) ?
C129 N15 C133 . . 115.2(11) ?
C89 N15 C93 . . 118.3(10) ?
C129 N15 C93 . . 111.7(11) ?
N23 C89 C90 . . 129.2(15) ?
N15 C89 C90 . . 129.2(15) ?
N23 C89 C130 . . 122.8(15) ?
N15 C89 C130 . . 122.8(15) ?
N23 C89 H89 . . 115.4 ?
N15 C89 H89 . . 115.4 ?
C90 C89 H89 . . 115.4 ?
C130 C89 H89 . . 121.2 ?
C129 C90 C91 . . 108.3(15) ?
C89 C90 C91 . . 112.6(13) ?
C129 C90 C131 . . 107.0(13) ?
C89 C90 C131 . . 106.5(15) ?
C129 C90 H90 . . 127.4 ?
C89 C90 H90 . . 123.7 ?
C91 C90 H90 . . 123.7 ?
C131 C90 H90 . . 120.5 ?
C131 C91 C130 . . 80(2) ?
C131 C91 C90 . . 88(2) ?
C131 C91 C92 . . 88.5(17) ?
C130 C91 C92 . . 121.7(14) ?
C90 C91 C92 . . 121.4(11) ?
C131 C91 C132 . . 48.9(13) ?
C130 C91 C132 . . 101.4(15) ?
C90 C91 C132 . . 106.4(14) ?
C131 C91 H91 . . 93.4 ?
C130 C91 H91 . . 118.3 ?
C90 C91 H91 . . 119.3 ?
C92 C91 H91 . . 119.3 ?
C132 C91 H91 . . 119.4 ?
C132 C92 C93 . . 76.9(13) ?
C132 C92 C91 . . 87.6(14) ?
C93 C92 C91 . . 118.6(12) ?
C132 C92 C131 . . 56.4(10) ?
C93 C92 C131 . . 110.4(14) ?
C132 C92 C133 . . 52.7(9) ?
C91 C92 C133 . . 109.5(12) ?
C131 C92 C133 . . 91.2(12) ?
C132 C92 H92 . . 105.2 ?
C93 C92 H92 . . 120.7 ?
C91 C92 H92 . . 120.7 ?
C131 C92 H92 . . 119.5 ?
C133 C92 H92 . . 124.4 ?
C133 C93 C92 . . 105(2) ?
C133 C93 N15 . . 72.1(13) ?
C92 C93 N15 . . 119.8(11) ?
C133 C93 N23 . . 72.1(13) ?
C92 C93 N23 . . 119.8(11) ?
C133 C93 C132 . . 59.2(16) ?
C92 C93 C132 . . 45.9(10) ?
N15 C93 C132 . . 106.2(12) ?
N23 C93 C132 . . 106.2(12) ?
C133 C93 H93 . . 92.9 ?
C92 C93 H93 . . 120.1 ?
N15 C93 H93 . . 120.1 ?
N23 C93 H93 . . 120.1 ?
C132 C93 H93 . . 114.5 ?
C89 N23 C133 . . 116.8(12) ?
C129 N23 C133 . . 115.2(11) ?
C89 N23 C93 . . 118.3(10) ?
C129 N23 C93 . . 111.7(11) ?
C90 C129 N23 . . 137.2(18) ?
C90 C129 N15 . . 137.2(18) ?
N23 C129 C130 . . 128.3(15) ?
N15 C129 C130 . . 128.3(15) ?
C90 C129 H129 . . 106.8 ?
N23 C129 H129 . . 115.8 ?
N15 C129 H129 . . 115.8 ?
C130 C129 H129 . . 115.8 ?
C91 C130 C129 . . 111(2) ?
C129 C130 C131 . . 115.6(13) ?
C91 C130 C89 . . 116.5(16) ?
C131 C130 C89 . . 115.1(13) ?
C91 C130 H130 . . 113.5 ?
C129 C130 H130 . . 122.2 ?
C131 C130 H130 . . 122.2 ?
C89 C130 H130 . . 122.1 ?
C91 C131 C130 . . 62(2) ?
C91 C131 C132 . . 103.3(19) ?
C130 C131 C132 . . 118.0(12) ?
C91 C131 C90 . . 59.8(17) ?
C132 C131 C90 . . 117.1(12) ?
C91 C131 C92 . . 59.9(15) ?
C130 C131 C92 . . 100.4(16) ?
C90 C131 C92 . . 97.9(14) ?
C91 C131 H131 . . 103.1 ?
C130 C131 H131 . . 121.0 ?
C132 C131 H131 . . 121.0 ?
C90 C131 H131 . . 121.9 ?
C92 C131 H131 . . 121.5 ?
C92 C132 C133 . . 84.3(13) ?
C92 C132 C131 . . 79.5(14) ?
C133 C132 C131 . . 120.5(13) ?
C92 C132 C93 . . 57.2(10) ?
C131 C132 C93 . . 112.6(13) ?
C92 C132 C91 . . 52.2(9) ?
C133 C132 C91 . . 107.1(12) ?
C93 C132 C91 . . 90.0(11) ?
C92 C132 H132 . . 106.4 ?
C133 C132 H132 . . 119.8 ?
C131 C132 H132 . . 119.8 ?
C93 C132 H132 . . 120.5 ?
C91 C132 H132 . . 126.5 ?
C93 C133 N23 . . 77.1(13) ?
C93 C133 N15 . . 77.1(13) ?
C93 C133 C132 . . 93(2) ?
N23 C133 C132 . . 122.2(11) ?
N15 C133 C132 . . 122.2(11) ?
C93 C133 C92 . . 50.8(15) ?
N23 C133 C92 . . 101.6(10) ?
N15 C133 C92 . . 101.6(10) ?
C93 C133 H133 . . 99.7 ?
N23 C133 H133 . . 118.9 ?
N15 C133 H133 . . 118.9 ?
C132 C133 H133 . . 118.9 ?
C92 C133 H133 . . 123.3 ?
C139 N25 C143 . . 120.0 ?
N25 C139 C140 . . 120.0 ?
N25 C139 H139 . . 120.0 ?
C140 C139 H139 . . 120.0 ?
C141 C140 C139 . . 120.0 ?
C141 C140 H140 . . 120.0 ?
C139 C140 H140 . . 120.0 ?
C140 C141 C142 . . 120.0 ?
C140 C141 H141 . . 120.0 ?
C142 C141 H141 . . 120.0 ?
C141 C142 C143 . . 120.0 ?
C141 C142 H142 . . 120.0 ?
C143 C142 H142 . . 120.0 ?
C142 C143 N25 . . 120.0 ?
C142 C143 H143 . . 120.0 ?
N25 C143 H143 . . 120.0 ?
C98 N16 C94 . . 122.4(4) ?
C98 N16 H16 . . 118.8 ?
C94 N16 H16 . . 118.8 ?
N16 C94 C95 . . 120.1(4) ?
N16 C94 H94 . . 120.0 ?
C95 C94 H94 . . 120.0 ?
C94 C95 C96 . . 118.5(5) ?
C94 C95 H95 . . 120.8 ?
C96 C95 H95 . . 120.8 ?
C97 C96 C95 . . 120.7(5) ?
C97 C96 H96 . . 119.6 ?
C95 C96 H96 . . 119.6 ?
C98 C97 C96 . . 118.4(5) ?
C98 C97 H97 . . 120.8 ?
C96 C97 H97 . . 120.8 ?
N16 C98 C97 . . 119.9(5) ?
N16 C98 H98 . . 120.1 ?
C97 C98 H98 . . 120.1 ?
C99 N17 C103 . . 120.7(13) ?
N17 C99 C100 . . 122.2(14) ?
N17 C99 H99 . . 118.9 ?
C100 C99 H99 . . 118.9 ?
C101 C100 C99 . . 117.7(13) ?
C101 C100 H100 . . 121.1 ?
C99 C100 H100 . . 121.1 ?
C100 C101 C102 . . 119.3(14) ?
C100 C101 H101 . . 120.4 ?
C102 C101 H101 . . 120.4 ?
C103 C102 C101 . . 118.5(14) ?
C103 C102 H102 . . 120.8 ?
C101 C102 H102 . . 120.8 ?
N17 C103 C102 . . 119.5(13) ?
N17 C103 H103 . . 120.3 ?
C102 C103 H103 . . 120.3 ?
C134 N24 C138 . . 118.7(12) ?
N24 C134 C135 . . 121.6(13) ?
N24 C134 H134 . . 119.2 ?
C135 C134 H134 . . 119.2 ?
C136 C135 C134 . . 119.8(12) ?
C136 C135 H135 . . 120.1 ?
C134 C135 H135 . . 120.1 ?
C135 C136 C137 . . 119.3(13) ?
C135 C136 H136 . . 120.3 ?
C137 C136 H136 . . 120.3 ?
C138 C137 C136 . . 114.8(13) ?
C138 C137 H137 . . 122.6 ?
C136 C137 H137 . . 122.6 ?
N24 C138 C137 . . 122.1(12) ?
N24 C138 H138 . . 118.9 ?
C137 C138 H138 . . 118.9 ?
C108 N18 C104 . . 112.4(5) ?
C105 C104 N18 . . 125.2(5) ?
C105 C104 H104 . . 117.4 ?
N18 C104 H104 . . 117.4 ?
C104 C105 C106 . . 119.0(6) ?
C104 C105 H105 . . 120.5 ?
C106 C105 H105 . . 120.5 ?
C105 C106 C107 . . 118.9(5) ?
C105 C106 H106 . . 120.6 ?
C107 C106 H106 . . 120.6 ?
C108 C107 C106 . . 113.9(6) ?
C108 C107 H107 . . 123.1 ?
C106 C107 H107 . . 123.1 ?
N18 C108 C107 . . 130.5(6) ?
N18 C108 H108 . . 114.7 ?
C107 C108 H108 . . 114.7 ?
C113 N19 C109 . . 116.6(5) ?
N19 C109 C110 . . 127.2(5) ?
N19 C109 H109 . . 116.4 ?
C110 C109 H109 . . 116.4 ?
C109 C110 C111 . . 113.7(5) ?
C109 C110 H110 . . 123.1 ?
C111 C110 H110 . . 123.1 ?
C112 C111 C110 . . 115.8(5) ?
C112 C111 H111 . . 122.1 ?
C110 C111 H111 . . 122.1 ?
C111 C112 C113 . . 120.9(5) ?
C111 C112 H112 . . 119.6 ?
C113 C112 H112 . . 119.6 ?
N19 C113 C112 . . 125.7(6) ?
N19 C113 H113 . . 117.1 ?
C112 C113 H113 . . 117.1 ?
C118 N20 C114 . . 117.6(8) ?
N20 C114 C115 . . 122.5(7) ?
N20 C114 H114 . . 118.8 ?
C115 C114 H114 . . 118.8 ?
C116 C115 C114 . . 118.1(7) ?
C116 C115 H115 . . 121.0 ?
C114 C115 H115 . . 121.0 ?
C117 C116 C115 . . 117.9(9) ?
C117 C116 H116 . . 121.0 ?
C115 C116 H116 . . 121.0 ?
C118 C117 C116 . . 121.1(9) ?
C118 C117 H117 . . 119.4 ?
C116 C117 H117 . . 119.4 ?
N20 C118 C117 . . 122.7(8) ?
N20 C118 H118 . . 118.6 ?
C117 C118 H118 . . 118.6 ?
C123 N21 C119 . . 118.9(14) ?
N21 C119 C120 . . 117.5(15) ?
N21 C119 H119 . . 121.2 ?
C120 C119 H119 . . 121.2 ?
C119 C120 C121 . . 122.4(16) ?
C119 C120 H120 . . 118.8 ?
C121 C120 H120 . . 118.8 ?
C122 C121 C120 . . 115.5(15) ?
C122 C121 H121 . . 122.3 ?
C120 C121 H121 . . 122.3 ?
C123 C122 C121 . . 119.0(15) ?
C123 C122 H122 . . 120.5 ?
C121 C122 H122 . . 120.5 ?
C122 C123 N21 . . 124.3(15) ?
C122 C123 H123 . . 117.9 ?
N21 C123 H123 . . 117.9 ?

loop_
_geom_bond_atom_site_label_1
_geom_bond_atom_site_label_2
_geom_bond_site_symmetry_2
_geom_bond_distance
_geom_bond_publ_flag
Al1 O24 . 1.824(2) ?
Al1 O2 . 1.872(2) ?
Al1 O9 . 1.903(2) ?
Al1 O1 . 1.912(2) ?
Al1 N3 . 1.966(2) ?
Al1 N8 . 2.070(2) ?
Al1 Yb1 . 3.6545(9) ?
Al2 O3 . 1.816(2) ?
Al2 O17 . 1.876(2) ?
Al2 O4 . 1.890(2) ?
Al2 O5 . 1.891(2) ?
Al2 O16 . 1.947(2) ?
Al2 N1 . 1.995(3) ?
Al2 Yb1B . 3.164(2) ?
Al2 Yb1 . 3.4232(10) ?
Al3 O6B . 1.813(2) ?
Al3 O6 . 1.813(2) ?
Al3 O26 . 1.844(6) ?
Al3 O25 . 1.873(4) ?
Al3 O26B . 1.89(2) ?
Al3 N2 . 1.905(2) ?
Al3 O28 . 2.002(2) ?
Al3 O25B . 2.007(19) ?
Al3 N10 . 2.126(3) ?
Al5 O18 . 1.806(3) ?
Al5 O20 . 1.858(2) ?
Al5 O19 . 1.906(2) ?
Al5 O13 . 1.910(2) ?
Al5 O14 . 1.944(3) ?
Al5 N6 . 2.022(3) ?
Al5 Yb1B . 3.182(2) ?
Al5 Yb1 . 3.3814(10) ?
Al6 O21 . 1.803(2) ?
Al6 O23 . 1.833(2) ?
Al6 O22 . 1.880(2) ?
Al6 N7 . 1.917(3) ?
Al6 O12B . 1.970(13) ?
Al6 O29 . 1.995(3) ?
Al6 N11 . 2.110(4) ?
O1 N1 . 1.421(3) ?
O1 Yb1 . 2.3165(19) ?
O1 Yb1B . 2.348(3) ?
O2 C1 . 1.294(4) ?
O3 C7 . 1.325(4) ?
O4 N2 . 1.397(3) ?
O4 Yb1B . 2.215(3) ?
O4 Yb1 . 2.397(2) ?
O5 C8B . 1.292(3) ?
O5 C8 . 1.292(3) ?
O7 N3 . 1.401(3) ?
O7 Al4B . 1.716(8) ?
O7 Al4 . 1.918(3) ?
O7 Yb1 . 2.273(2) ?
O7 Yb1B . 2.585(3) ?
O8 C15 . 1.301(3) ?
O8 Al4 . 1.834(3) ?
O8 Al4B . 2.172(8) ?
O9 C21 . 1.346(3) ?
Yb1 O25 . 2.342(4) ?
Yb1 O22 . 2.346(2) ?
Yb1 O19 . 2.371(2) ?
Yb1 O13 . 2.491(2) ?
Yb1 O16 . 2.494(2) ?
Yb1 O10 . 2.580(3) ?
Yb1 N1 . 3.103(2) ?
Al4 O27 . 1.857(3) ?
Al4 O11 . 1.895(3) ?
Al4 O10 . 1.941(3) ?
Al4 N9 . 1.972(4) ?
O10 N4 . 1.370(4) ?
N4 C22 . 1.315(5) ?
N4 H4N . 0.8800 ?
O11 C22 . 1.284(4) ?
C22 C23 . 1.474(5) ?
C23 C24 . 1.385(6) ?
C23 C28 . 1.409(6) ?
C24 C25 . 1.392(6) ?
C24 H24 . 0.9500 ?
C25 C26 . 1.392(8) ?
C25 H25 . 0.9500 ?
C26 C27 . 1.360(9) ?
C26 H26 . 0.9500 ?
C27 C28 . 1.410(7) ?
C27 H27 . 0.9500 ?
C28 O12 . 1.356(6) ?
O12 H12O . 0.8400 ?
O25 N9 . 1.417(5) ?
N9 C57 . 1.302(5) ?
O26 C57 . 1.310(5) ?
C57 C58 . 1.477(5) ?
C58 C59 . 1.392(5) ?
C58 C63 . 1.411(6) ?
C59 C60 . 1.382(6) ?
C59 H59 . 0.9500 ?
C60 C61 . 1.391(7) ?
C60 H60 . 0.9500 ?
C61 C62 . 1.376(6) ?
C61 H61 . 0.9500 ?
C62 C63 . 1.402(5) ?
C62 H62 . 0.9500 ?
C63 O27 . 1.344(5) ?
N11 C73 . 1.338(6) ?
N11 C69 . 1.342(5) ?
C69 C70 . 1.374(6) ?
C69 H69 . 0.9500 ?
C70 C71 . 1.365(7) ?
C70 H70 . 0.9500 ?
C71 C72 . 1.373(7) ?
C71 H71 . 0.9500 ?
C72 C73 . 1.390(6) ?
C72 H72 . 0.9500 ?
C73 H73 . 0.9500 ?
Yb1B O16 . 2.175(3) ?
Yb1B O19 . 2.264(3) ?
Yb1B O25B . 2.322(14) ?
Yb1B O22 . 2.363(3) ?
Yb1B O13 . 2.382(3) ?
Yb1B O10B . 2.602(12) ?
Yb1B N6 . 2.853(3) ?
Yb1B N1 . 2.985(3) ?
Al4B O27B . 1.847(12) ?
Al4B O11B . 1.911(11) ?
Al4B O10B . 1.951(13) ?
Al4B N9B . 1.966(13) ?
O10B N4B . 1.373(13) ?
N4B C22B . 1.320(15) ?
N4B H4B . 0.89(2) ?
O11B C22B . 1.274(14) ?
C22B C23B . 1.479(14) ?
C23B C24B . 1.398(15) ?
C23B C28B . 1.416(15) ?
C24B C25B . 1.392(17) ?
C24B H24B . 0.9500 ?
C25B C26B . 1.372(18) ?
C25B H25B . 0.9500 ?
C26B C27B . 1.317(17) ?
C26B H26B . 0.9500 ?
C27B C28B . 1.428(16) ?
C27B H27B . 0.9500 ?
C28B O12B . 1.355(15) ?
O12B H12P . 0.8400 ?
O25B N9B . 1.410(15) ?
N9B C57B . 1.289(14) ?
O26B C57B . 1.321(15) ?
C57B C58B . 1.491(14) ?
C58B C59B . 1.369(16) ?
C58B C63B . 1.412(16) ?
C59B C60B . 1.401(16) ?
C59B H59B . 0.9500 ?
C60B C61B . 1.377(18) ?
C60B H60B . 0.9500 ?
C61B C62B . 1.369(17) ?
C61B H61B . 0.9500 ?
C62B C63B . 1.395(15) ?
C62B H62B . 0.9500 ?
C63B O27B . 1.338(15) ?
O13 N5 . 1.369(3) ?
O14 C29 . 1.269(5) ?
O15 C35 . 1.347(7) ?
O15 H15 . 0.8400 ?
O16 N6 . 1.439(3) ?
O17 C36 . 1.296(4) ?
O18 C42 . 1.322(5) ?
O19 N7 . 1.414(3) ?
O20 C43 . 1.296(4) ?
O21 C49 . 1.327(4) ?
O22 N8 . 1.422(3) ?
O23 C50 . 1.300(3) ?
O24 C56 . 1.321(3) ?
O28 H28A . 0.841(19) ?
O28 H28B . 0.828(19) ?
O29 H29A . 0.910(19) ?
O29 H29B . 0.943(19) ?
O30 H30A . 0.87(2) ?
O30 H30B . 0.865(19) ?
N1 C1 . 1.313(4) ?
N2 C8B . 1.314(4) ?
N2 C8 . 1.314(4) ?
N3 C15 . 1.310(4) ?
N5 C29 . 1.311(5) ?
N5 H5N . 0.8800 ?
N6 C36 . 1.313(5) ?
N7 C43 . 1.313(4) ?
N8 C50 . 1.308(4) ?
C1 C2 . 1.471(4) ?
C2 C3 . 1.400(4) ?
C2 C7 . 1.411(4) ?
C3 C4 . 1.385(5) ?
C3 H3 . 0.9500 ?
C4 C5 . 1.386(5) ?
C4 H4 . 0.9500 ?
C5 C6 . 1.378(5) ?
C5 H5 . 0.9500 ?
C6 C7 . 1.409(4) ?
C6 H6 . 0.9500 ?
C8 C9 . 1.473(5) ?
C9 C10 . 1.404(5) ?
C9 C14 . 1.423(6) ?
C10 C11 . 1.389(6) ?
C10 H10 . 0.9500 ?
C11 C12 . 1.389(7) ?
C11 H11 . 0.9500 ?
C12 C13 . 1.389(6) ?
C12 H12 . 0.9500 ?
C13 C14 . 1.406(5) ?
C13 H13 . 0.9500 ?
C14 O6 . 1.332(5) ?
C8B C9B . 1.493(15) ?
C9B C10B . 1.404(16) ?
C9B C14B . 1.428(15) ?
C10B C11B . 1.403(16) ?
C10B H10B . 0.9500 ?
C11B C12B . 1.390(17) ?
C11B H11B . 0.9500 ?
C12B C13B . 1.395(16) ?
C12B H12B . 0.9500 ?
C13B C14B . 1.405(15) ?
C13B H13B . 0.9500 ?
C14B O6B . 1.321(15) ?
C15 C16 . 1.472(4) ?
C16 C17 . 1.394(4) ?
C16 C21 . 1.414(4) ?
C17 C18 . 1.387(5) ?
C17 H17 . 0.9500 ?
C18 C19 . 1.390(5) ?
C18 H18 . 0.9500 ?
C19 C20 . 1.391(4) ?
C19 H19 . 0.9500 ?
C20 C21 . 1.408(4) ?
C20 H20 . 0.9500 ?
C29 C30 . 1.487(5) ?
C30 C31 . 1.382(7) ?
C30 C35 . 1.397(7) ?
C31 C32 . 1.404(7) ?
C31 H31 . 0.9500 ?
C32 C33 . 1.343(9) ?
C32 H32 . 0.9500 ?
C33 C34 . 1.355(9) ?
C33 H33 . 0.9500 ?
C34 C35 . 1.405(7) ?
C34 H34 . 0.9500 ?
C36 C37 . 1.483(4) ?
C37 C38 . 1.400(6) ?
C37 C42 . 1.416(5) ?
C38 C39 . 1.389(6) ?
C38 H38 . 0.9500 ?
C39 C40 . 1.386(7) ?
C39 H39 . 0.9500 ?
C40 C41 . 1.375(7) ?
C40 H40 . 0.9500 ?
C41 C42 . 1.415(5) ?
C41 H41 . 0.9500 ?
C43 C44 . 1.478(5) ?
C44 C45 . 1.401(5) ?
C44 C49 . 1.411(5) ?
C45 C46 . 1.383(5) ?
C45 H45 . 0.9500 ?
C46 C47 . 1.395(6) ?
C46 H46 . 0.9500 ?
C47 C48 . 1.378(5) ?
C47 H47 . 0.9500 ?
C48 C49 . 1.414(4) ?
C48 H48 . 0.9500 ?
C50 C51 . 1.474(4) ?
C51 C56 . 1.399(4) ?
C51 C52 . 1.404(4) ?
C52 C53 . 1.371(5) ?
C52 H52 . 0.9500 ?
C53 C54 . 1.387(5) ?
C53 H53 . 0.9500 ?
C54 C55 . 1.373(5) ?
C54 H54 . 0.9500 ?
C55 C56 . 1.411(4) ?
C55 H55 . 0.9500 ?
N10 C64 . 1.339(4) ?
N10 C68 . 1.342(5) ?
C64 C65 . 1.388(6) ?
C64 H64 . 0.9500 ?
C65 C66 . 1.387(8) ?
C65 H65 . 0.9500 ?
C66 C67 . 1.360(7) ?
C66 H66 . 0.9500 ?
C67 C68 . 1.391(5) ?
C67 H67 . 0.9500 ?
C68 H68 . 0.9500 ?
N12 C74 . 1.314(6) ?
N12 C78 . 1.337(5) ?
N12 H12A . 0.8800 ?
C74 C75 . 1.354(6) ?
C74 H74 . 0.9500 ?
C75 C76 . 1.374(7) ?
C75 H75 . 0.9500 ?
C76 C77 . 1.377(7) ?
C76 H76 . 0.9500 ?
C77 C78 . 1.362(6) ?
C77 H77 . 0.9500 ?
C78 H78 . 0.9500 ?
N13 C83 . 1.323(5) ?
N13 C79 . 1.339(4) ?
C79 C80 . 1.363(5) ?
C79 H79 . 0.9500 ?
C80 C81 . 1.367(6) ?
C80 H80 . 0.9500 ?
C81 C82 . 1.390(7) ?
C81 H81 . 0.9500 ?
C82 C83 . 1.368(6) ?
C82 H82 . 0.9500 ?
C83 H83 . 0.9500 ?
N14 C84 . 1.346(12) ?
N14 C88 . 1.352(13) ?
C84 C85 . 1.349(13) ?
C84 H84 . 0.9500 ?
C85 C86 . 1.357(13) ?
C85 H85 . 0.9500 ?
C86 C87 . 1.394(13) ?
C86 H86 . 0.9500 ?
C87 C88 . 1.365(13) ?
C87 H87 . 0.9500 ?
C88 H88 . 0.9500 ?
N22 C124 . 1.356(11) ?
N22 C128 . 1.360(13) ?
C124 C125 . 1.354(13) ?
C124 H124 . 0.9500 ?
C125 C126 . 1.375(13) ?
C125 H125 . 0.9500 ?
C126 C127 . 1.392(12) ?
C126 H126 . 0.9500 ?
C127 C128 . 1.357(12) ?
C127 H127 . 0.9500 ?
C128 H128 . 0.9500 ?
N15 C89 . 1.299(11) ?
N15 C129 . 1.322(11) ?
N15 C133 . 1.348(12) ?
N15 C93 . 1.381(12) ?
C89 N23 . 1.299(11) ?
C89 C90 . 1.357(12) ?
C89 C130 . 1.45(3) ?
C89 H89 . 0.9500 ?
C90 C129 . 1.25(3) ?
C90 C91 . 1.409(14) ?
C90 C131 . 1.63(3) ?
C90 H90 . 0.9500 ?
C91 C131 . 0.87(2) ?
C91 C130 . 1.26(3) ?
C91 C92 . 1.427(13) ?
C91 H91 . 0.9500 ?
C92 C132 . 1.17(2) ?
C92 C93 . 1.363(12) ?
C92 C131 . 1.65(2) ?
C92 C133 . 1.70(2) ?
C92 H92 . 0.9500 ?
C93 C133 . 0.73(2) ?
C93 N23 . 1.381(12) ?
C93 C132 . 1.58(2) ?
C93 H93 . 0.9500 ?
N23 C129 . 1.322(11) ?
N23 C133 . 1.348(12) ?
C129 C130 . 1.358(13) ?
C129 H129 . 0.9500 ?
C130 C131 . 1.394(14) ?
C130 H130 . 0.9500 ?
C131 C132 . 1.398(13) ?
C131 H131 . 0.9500 ?
C132 C133 . 1.361(13) ?
C132 H132 . 0.9500 ?
C133 H133 . 0.9500 ?
N25 C139 . 1.3900 ?
N25 C143 . 1.3900 ?
C139 C140 . 1.3900 ?
C139 H139 . 0.9500 ?
C140 C141 . 1.3900 ?
C140 H140 . 0.9500 ?
C141 C142 . 1.3900 ?
C141 H141 . 0.9500 ?
C142 C143 . 1.3900 ?
C142 H142 . 0.9500 ?
C143 H143 . 0.9500 ?
N16 C98 . 1.329(6) ?
N16 C94 . 1.342(6) ?
N16 H16 . 0.8800 ?
C94 C95 . 1.362(6) ?
C94 H94 . 0.9500 ?
C95 C96 . 1.381(7) ?
C95 H95 . 0.9500 ?
C96 C97 . 1.378(8) ?
C96 H96 . 0.9500 ?
C97 C98 . 1.375(7) ?
C97 H97 . 0.9500 ?
C98 H98 . 0.9500 ?
N17 C99 . 1.325(12) ?
N17 C103 . 1.345(12) ?
C99 C100 . 1.371(13) ?
C99 H99 . 0.9500 ?
C100 C101 . 1.350(13) ?
C100 H100 . 0.9500 ?
C101 C102 . 1.408(13) ?
C101 H101 . 0.9500 ?
C102 C103 . 1.368(12) ?
C102 H102 . 0.9500 ?
C103 H103 . 0.9500 ?
N24 C134 . 1.314(12) ?
N24 C138 . 1.364(12) ?
C134 C135 . 1.359(12) ?
C134 H134 . 0.9500 ?
C135 C136 . 1.341(12) ?
C135 H135 . 0.9500 ?
C136 C137 . 1.409(13) ?
C136 H136 . 0.9500 ?
C137 C138 . 1.371(12) ?
C137 H137 . 0.9500 ?
C138 H138 . 0.9500 ?
N18 C108 . 1.289(7) ?
N18 C104 . 1.359(6) ?
C104 C105 . 1.338(8) ?
C104 H104 . 0.9500 ?
C105 C106 . 1.354(8) ?
C105 H105 . 0.9500 ?
C106 C107 . 1.425(8) ?
C106 H106 . 0.9500 ?
C107 C108 . 1.346(8) ?
C107 H107 . 0.9500 ?
C108 H108 . 0.9500 ?
N19 C113 . 1.271(7) ?
N19 C109 . 1.285(7) ?
C109 C110 . 1.382(8) ?
C109 H109 . 0.9500 ?
C110 C111 . 1.495(8) ?
C110 H110 . 0.9500 ?
C111 C112 . 1.340(6) ?
C111 H111 . 0.9500 ?
C112 C113 . 1.349(7) ?
C112 H112 . 0.9500 ?
C113 H113 . 0.9500 ?
N20 C118 . 1.319(9) ?
N20 C114 . 1.322(10) ?
C114 C115 . 1.413(12) ?
C114 H114 . 0.9500 ?
C115 C116 . 1.360(11) ?
C115 H115 . 0.9500 ?
C116 C117 . 1.358(11) ?
C116 H116 . 0.9500 ?
C117 C118 . 1.349(11) ?
C117 H117 . 0.9500 ?
C118 H118 . 0.9500 ?
N21 C123 . 1.319(16) ?
N21 C119 . 1.331(15) ?
C119 C120 . 1.342(17) ?
C119 H119 . 0.9500 ?
C120 C121 . 1.404(17) ?
C120 H120 . 0.9500 ?
C121 C122 . 1.350(16) ?
C121 H121 . 0.9500 ?
C122 C123 . 1.304(16) ?
C122 H122 . 0.9500 ?
C123 H123 . 0.9500 ?

loop_
_geom_hbond_atom_site_label_D
_geom_hbond_atom_site_label_H
_geom_hbond_atom_site_label_A
_geom_hbond_site_symmetry_A
_geom_hbond_distance_DH
_geom_hbond_distance_HA
_geom_hbond_distance_DA
_geom_hbond_angle_DHA
_geom_hbond_publ_flag
N4 H4N O12 . 0.88 1.95 2.593(4) 129 yes
O12 H12O N15 . 0.84 1.79 2.578(6) 156 yes
C62 H62 O17 1_655 0.95 2.52 3.331(5) 144 yes
O15 H15 N14 . 0.84 1.95 2.762(14) 162 yes
O15 H15 N22 . 0.84 1.70 2.526(16) 168 yes
O28 H28A N13 . 0.841(19) 1.798(19) 2.638(4) 177(4) yes
O29 H29A O16 . 0.910(19) 1.82(2) 2.702(3) 163(5) yes
O29 H29B N18 . 0.943(19) 1.88(3) 2.698(5) 144(4) yes
O30 H30A N19 . 0.87(2) 2.12(2) 2.828(8) 138(4) yes
O30 H30B N20 . 0.865(19) 2.171(19) 3.020(12) 167(10) yes
N5 H5N O15 . 0.88 1.98 2.635(4) 130 yes
C68 H68 O4 . 0.95 2.30 3.078(4) 139 yes
N12 H12A O9 . 0.88 1.78 2.612(4) 157 yes
C74 H74 O28 . 0.95 2.48 3.407(5) 164 yes
C130 H130 O18 2_566 0.95 2.49 3.306(19) 144 yes
N16 H16 O27 . 0.88 1.77 2.637(4) 170 yes
C94 H94 O3 1_655 0.95 2.28 3.150(5) 152.0 yes

loop_
_geom_torsion_atom_site_label_1
_geom_torsion_atom_site_label_2
_geom_torsion_atom_site_label_3
_geom_torsion_atom_site_label_4
_geom_torsion_site_symmetry_1
_geom_torsion_site_symmetry_2
_geom_torsion_site_symmetry_3
_geom_torsion_site_symmetry_4
_geom_torsion
_geom_torsion_publ_flag
O24 Al1 O2 C1 . . . . 159.11(19) ?
O9 Al1 O2 C1 . . . . -111.88(19) ?
O1 Al1 O2 C1 . . . . -11.14(19) ?
N3 Al1 O2 C1 . . . . -43.3(4) ?
N8 Al1 O2 C1 . . . . 72.2(2) ?
Yb1 Al1 O2 C1 . . . . 9.6(2) ?
O17 Al2 O3 C7 . . . . 163.7(3) ?
O5 Al2 O3 C7 . . . . 68.9(3) ?
O16 Al2 O3 C7 . . . . -114.3(3) ?
N1 Al2 O3 C7 . . . . -26.4(3) ?
Yb1B Al2 O3 C7 . . . . -80.3(3) ?
Yb1 Al2 O3 C7 . . . . -75.5(3) ?
O17 Al2 O4 N2 . . . . -103.48(17) ?
O5 Al2 O4 N2 . . . . -9.37(17) ?
O16 Al2 O4 N2 . . . . 175.71(17) ?
N1 Al2 O4 N2 . . . . 86.62(17) ?
Yb1B Al2 O4 N2 . . . . 145.1(2) ?
Yb1 Al2 O4 N2 . . . . 140.2(2) ?
O17 Al2 O4 Yb1B . . . . 111.43(11) ?
O5 Al2 O4 Yb1B . . . . -154.46(11) ?
O16 Al2 O4 Yb1B . . . . 30.61(10) ?
N1 Al2 O4 Yb1B . . . . -58.47(11) ?
O17 Al2 O4 Yb1 . . . . 116.36(10) ?
O5 Al2 O4 Yb1 . . . . -149.53(10) ?
O16 Al2 O4 Yb1 . . . . 35.54(9) ?
N1 Al2 O4 Yb1 . . . . -53.54(10) ?
O3 Al2 O5 C8B . . . . -166.2(2) ?
O17 Al2 O5 C8B . . . . 101.8(2) ?
O4 Al2 O5 C8B . . . . 8.6(2) ?
O16 Al2 O5 C8B . . . . 22.7(4) ?
N1 Al2 O5 C8B . . . . -77.3(2) ?
Yb1B Al2 O5 C8B . . . . -11.8(2) ?
O3 Al2 O5 C8 . . . . -166.2(2) ?
O17 Al2 O5 C8 . . . . 101.8(2) ?
O4 Al2 O5 C8 . . . . 8.6(2) ?
O16 Al2 O5 C8 . . . . 22.7(4) ?
N1 Al2 O5 C8 . . . . -77.3(2) ?
Yb1 Al2 O5 C8 . . . . -14.4(2) ?
C15 O8 Al4 O27 . . . . -164.1(2) ?
C15 O8 Al4 O11 . . . . 109.1(2) ?
C15 O8 Al4 O7 . . . . 13.4(2) ?
C15 O8 Al4 O10 . . . . 16.1(5) ?
C15 O8 Al4 N9 . . . . -77.1(2) ?
C15 O8 Al4 Yb1 . . . . -8.4(2) ?
Al4 O10 N4 C22 . . . . 3.3(4) ?
Yb1 O10 N4 C22 . . . . 115.4(3) ?
O8 Al4 O11 C22 . . . . -159.8(2) ?
O27 Al4 O11 C22 . . . . 108.5(3) ?
O7 Al4 O11 C22 . . . . -76.4(3) ?
O10 Al4 O11 C22 . . . . -0.5(3) ?
N9 Al4 O11 C22 . . . . 40.8(6) ?
Yb1 Al4 O11 C22 . . . . -39.7(3) ?
Al4 O11 C22 N4 . . . . 2.5(4) ?
Al4 O11 C22 C23 . . . . -172.2(3) ?
O10 N4 C22 O11 . . . . -4.0(5) ?
O10 N4 C22 C23 . . . . 170.6(3) ?
O11 C22 C23 C24 . . . . -3.4(6) ?
N4 C22 C23 C24 . . . . -177.8(4) ?
O11 C22 C23 C28 . . . . 171.5(4) ?
N4 C22 C23 C28 . . . . -3.0(6) ?
C28 C23 C24 C25 . . . . 0.0(7) ?
C22 C23 C24 C25 . . . . 175.1(4) ?
C23 C24 C25 C26 . . . . -0.4(8) ?
C24 C25 C26 C27 . . . . 0.0(9) ?
C25 C26 C27 C28 . . . . 0.6(10) ?
C24 C23 C28 O12 . . . . -179.2(4) ?
C22 C23 C28 O12 . . . . 6.0(7) ?
C24 C23 C28 C27 . . . . 0.6(7) ?
C22 C23 C28 C27 . . . . -174.2(4) ?
C26 C27 C28 O12 . . . . 178.8(6) ?
C26 C27 C28 C23 . . . . -0.9(8) ?
O26 Al3 O25 N9 . . . . -13.5(5) ?
N2 Al3 O25 N9 . . . . 165.4(4) ?
O28 Al3 O25 N9 . . . . 77.2(4) ?
N10 Al3 O25 N9 . . . . -104.3(4) ?
O26 Al3 O25 Yb1 . . . . -176.4(5) ?
N2 Al3 O25 Yb1 . . . . 2.5(5) ?
O28 Al3 O25 Yb1 . . . . -85.8(5) ?
N10 Al3 O25 Yb1 . . . . 92.8(5) ?
Al3 O25 N9 C57 . . . . 12.6(6) ?
Yb1 O25 N9 C57 . . . . 178.1(4) ?
Al3 O25 N9 Al4 . . . . -159.0(3) ?
Yb1 O25 N9 Al4 . . . . 6.5(6) ?
O6 Al3 O26 C57 . . . . -163.7(4) ?
O25 Al3 O26 C57 . . . . 12.0(4) ?
O28 Al3 O26 C57 . . . . -74.0(4) ?
N10 Al3 O26 C57 . . . . 104.5(4) ?
O25 N9 C57 O26 . . . . -3.3(6) ?
Al4 N9 C57 O26 . . . . 167.1(4) ?
O25 N9 C57 C58 . . . . 177.7(4) ?
Al4 N9 C57 C58 . . . . -11.9(6) ?
Al3 O26 C57 N9 . . . . -8.0(6) ?
Al3 O26 C57 C58 . . . . 171.1(3) ?
N9 C57 C58 C59 . . . . 172.2(4) ?
O26 C57 C58 C59 . . . . -6.9(6) ?
N9 C57 C58 C63 . . . . -9.7(6) ?
O26 C57 C58 C63 . . . . 171.1(4) ?
C63 C58 C59 C60 . . . . 1.0(7) ?
C57 C58 C59 C60 . . . . 179.1(4) ?
C58 C59 C60 C61 . . . . -0.1(7) ?
C59 C60 C61 C62 . . . . 0.0(8) ?
C60 C61 C62 C63 . . . . -1.0(7) ?
C61 C62 C63 O27 . . . . -177.8(4) ?
C61 C62 C63 C58 . . . . 1.9(6) ?
C59 C58 C63 O27 . . . . 177.7(4) ?
C57 C58 C63 O27 . . . . -0.3(6) ?
C59 C58 C63 C62 . . . . -1.9(6) ?
C57 C58 C63 C62 . . . . -179.9(4) ?
C62 C63 O27 Al4 . . . . -146.9(3) ?
C58 C63 O27 Al4 . . . . 33.5(5) ?
O8 Al4 O27 C63 . . . . 57.2(3) ?
O11 Al4 O27 C63 . . . . 156.2(3) ?
O10 Al4 O27 C63 . . . . -122.9(3) ?
N9 Al4 O27 C63 . . . . -40.3(3) ?
Yb1 Al4 O27 C63 . . . . -82.3(4) ?
C73 N11 C69 C70 . . . . -1.2(7) ?
Al6 N11 C69 C70 . . . . 168.0(4) ?
N11 C69 C70 C71 . . . . -1.5(8) ?
C69 C70 C71 C72 . . . . 2.4(8) ?
C70 C71 C72 C73 . . . . -0.8(8) ?
C69 N11 C73 C72 . . . . 2.9(7) ?
Al6 N11 C73 C72 . . . . -165.9(4) ?
C71 C72 C73 N11 . . . . -2.0(8) ?
N3 O7 Al4B O27B . . . . 1(2) ?
Yb1B O7 Al4B O27B . . . . -140(2) ?
N3 O7 Al4B O11B . . . . -106.9(5) ?
Yb1B O7 Al4B O11B . . . . 112.2(4) ?
N3 O7 Al4B O10B . . . . 171.4(4) ?
Yb1B O7 Al4B O10B . . . . 30.5(4) ?
N3 O7 Al4B N9B . . . . 86.6(6) ?
Yb1B O7 Al4B N9B . . . . -54.3(6) ?
N3 O7 Al4B O8 . . . . -5.8(4) ?
Yb1B O7 Al4B O8 . . . . -146.74(15) ?
N3 O7 Al4B Yb1B . . . . 140.9(3) ?
Al4B O10B N4B C22B . . . . 10.2(17) ?
Yb1B O10B N4B C22B . . . . 112.9(13) ?
Al4B O11B C22B N4B . . . . -28.0(18) ?
Al4B O11B C22B C23B . . . . 159.1(14) ?
O10B N4B C22B O11B . . . . 12(2) ?
O10B N4B C22B C23B . . . . -175.1(15) ?
O11B C22B C23B C24B . . . . 19(3) ?
N4B C22B C23B C24B . . . . -154.1(17) ?
O11B C22B C23B C28B . . . . -156.3(18) ?
N4B C22B C23B C28B . . . . 31(3) ?
C28B C23B C24B C25B . . . . 2(3) ?
C22B C23B C24B C25B . . . . -172.6(18) ?
C23B C24B C25B C26B . . . . -6(3) ?
C24B C25B C26B C27B . . . . 15(4) ?
C25B C26B C27B C28B . . . . -18(4) ?
C24B C23B C28B O12B . . . . 176.3(18) ?
C22B C23B C28B O12B . . . . -9(3) ?
C24B C23B C28B C27B . . . . -5(3) ?
C22B C23B C28B C27B . . . . 169.4(17) ?
C26B C27B C28B O12B . . . . -169(2) ?
C26B C27B C28B C23B . . . . 12(3) ?
C23B C28B O12B Al6 . . . . 105(2) ?
C27B C28B O12B Al6 . . . . -73(2) ?
Al3 O25B N9B C57B . . . . 16(3) ?
Yb1B O25B N9B C57B . . . . 178(2) ?
Al3 O25B N9B Al4B . . . . -151.9(14) ?
Yb1B O25B N9B Al4B . . . . 10(3) ?
O6B Al3 O26B C57B . . . . -165.2(17) ?
N2 Al3 O26B C57B . . . . 29(5) ?
O28 Al3 O26B C57B . . . . -74.4(18) ?
O25B Al3 O26B C57B . . . . 16(2) ?
N10 Al3 O26B C57B . . . . 103.9(18) ?
O25B N9B C57B O26B . . . . -4(3) ?
Al4B N9B C57B O26B . . . . 162.6(19) ?
O25B N9B C57B C58B . . . . -178(2) ?
Al4B N9B C57B C58B . . . . -11(3) ?
Al3 O26B C57B N9B . . . . -11(3) ?
Al3 O26B C57B C58B . . . . 162.8(17) ?
N9B C57B C58B C59B . . . . 174(2) ?
O26B C57B C58B C59B . . . . -1(3) ?
N9B C57B C58B C63B . . . . -11(3) ?
O26B C57B C58B C63B . . . . 175(2) ?
C63B C58B C59B C60B . . . . 1(3) ?
C57B C58B C59B C60B . . . . 177(2) ?
C58B C59B C60B C61B . . . . 0(3) ?
C59B C60B C61B C62B . . . . -1(3) ?
C60B C61B C62B C63B . . . . 1(3) ?
C61B C62B C63B O27B . . . . -176.6(19) ?
C61B C62B C63B C58B . . . . -1(3) ?
C59B C58B C63B O27B . . . . 175.0(19) ?
C57B C58B C63B O27B . . . . -1(3) ?
C59B C58B C63B C62B . . . . 0(3) ?
C57B C58B C63B C62B . . . . -175.9(19) ?
C62B C63B O27B Al4B . . . . -150.0(15) ?
C58B C63B O27B Al4B . . . . 35(3) ?
O7 Al4B O27B C63B . . . . 45(3) ?
O11B Al4B O27B C63B . . . . 153.4(15) ?
O10B Al4B O27B C63B . . . . -125.0(14) ?
N9B Al4B O27B C63B . . . . -41.5(15) ?
O8 Al4B O27B C63B . . . . 51.5(14) ?
Yb1B Al4B O27B C63B . . . . -81.3(17) ?
O3 Al2 O17 C36 . . . . 123.0(2) ?
O4 Al2 O17 C36 . . . . -56.5(2) ?
O5 Al2 O17 C36 . . . . -139.3(2) ?
O16 Al2 O17 C36 . . . . 20.2(2) ?
N1 Al2 O17 C36 . . . . 35.4(7) ?
Yb1B Al2 O17 C36 . . . . -14.4(2) ?
Yb1 Al2 O17 C36 . . . . -16.3(2) ?
O20 Al5 O18 C42 . . . . -106.7(3) ?
O13 Al5 O18 C42 . . . . 77.0(3) ?
O14 Al5 O18 C42 . . . . 158.9(3) ?
N6 Al5 O18 C42 . . . . -6.6(3) ?
Yb1B Al5 O18 C42 . . . . 38.8(4) ?
Yb1 Al5 O18 C42 . . . . 44.8(4) ?
O18 Al5 O20 C43 . . . . 157.8(3) ?
O19 Al5 O20 C43 . . . . -19.3(3) ?
O13 Al5 O20 C43 . . . . -36.0(6) ?
O14 Al5 O20 C43 . . . . -110.8(3) ?
N6 Al5 O20 C43 . . . . 67.4(3) ?
Yb1B Al5 O20 C43 . . . . 4.3(3) ?
Yb1 Al5 O20 C43 . . . . -1.0(3) ?
O23 Al6 O21 C49 . . . . -165.1(3) ?
N7 Al6 O21 C49 . . . . 15.2(3) ?
O12B Al6 O21 C49 . . . . 88.1(5) ?
O29 Al6 O21 C49 . . . . -72.3(3) ?
N11 Al6 O21 C49 . . . . 107.3(3) ?
O23 Al6 O22 N8 . . . . 3.12(19) ?
N7 Al6 O22 N8 . . . . -178.0(2) ?
O12B Al6 O22 N8 . . . . 109.3(5) ?
O29 Al6 O22 N8 . . . . -90.29(19) ?
N11 Al6 O22 N8 . . . . 89.9(2) ?
O23 Al6 O22 Yb1 . . . . 174.39(16) ?
N7 Al6 O22 Yb1 . . . . -6.74(17) ?
O29 Al6 O22 Yb1 . . . . 80.98(16) ?
N11 Al6 O22 Yb1 . . . . -98.85(17) ?
O23 Al6 O22 Yb1B . . . . 166.74(16) ?
N7 Al6 O22 Yb1B . . . . -14.39(16) ?
O12B Al6 O22 Yb1B . . . . -87.1(5) ?
O29 Al6 O22 Yb1B . . . . 73.33(15) ?
O21 Al6 O23 C50 . . . . 170.8(2) ?
O22 Al6 O23 C50 . . . . -2.1(2) ?
O12B Al6 O23 C50 . . . . -96.9(5) ?
O29 Al6 O23 C50 . . . . 84.2(2) ?
N11 Al6 O23 C50 . . . . -99.9(2) ?
O2 Al1 O24 C56 . . . . -61.2(2) ?
O9 Al1 O24 C56 . . . . -150.0(2) ?
N3 Al1 O24 C56 . . . . 126.0(2) ?
N8 Al1 O24 C56 . . . . 34.3(2) ?
Yb1 Al1 O24 C56 . . . . 69.1(3) ?
Al1 O1 N1 C1 . . . . -11.5(3) ?
Yb1 O1 N1 C1 . . . . -146.39(18) ?
Yb1B O1 N1 C1 . . . . -146.99(19) ?
Al1 O1 N1 Al2 . . . . 169.30(11) ?
Yb1 O1 N1 Al2 . . . . 34.4(2) ?
Yb1B O1 N1 Al2 . . . . 33.77(19) ?
Al1 O1 N1 Yb1B . . . . 135.53(16) ?
Al1 O1 N1 Yb1 . . . . 134.94(17) ?
Al2 O4 N2 C8B . . . . 8.6(3) ?
Yb1B O4 N2 C8B . . . . 138.7(2) ?
Al2 O4 N2 C8 . . . . 8.6(3) ?
Yb1 O4 N2 C8 . . . . 138.9(2) ?
Al2 O4 N2 Al3 . . . . -164.42(12) ?
Yb1B O4 N2 Al3 . . . . -34.4(3) ?
Yb1 O4 N2 Al3 . . . . -34.1(2) ?
Al4B O7 N3 C15 . . . . 3.6(4) ?
Al4 O7 N3 C15 . . . . 7.3(3) ?
Yb1 O7 N3 C15 . . . . 138.1(2) ?
Yb1B O7 N3 C15 . . . . 140.3(2) ?
Al4B O7 N3 Al1 . . . . -176.6(3) ?
Al4 O7 N3 Al1 . . . . -172.85(12) ?
Yb1 O7 N3 Al1 . . . . -42.1(2) ?
Yb1B O7 N3 Al1 . . . . -39.9(2) ?
Al5 O13 N5 C29 . . . . 7.8(4) ?
Yb1B O13 N5 C29 . . . . -104.4(3) ?
Yb1 O13 N5 C29 . . . . -105.7(3) ?
Al2 O16 N6 C36 . . . . 16.3(3) ?
Yb1B O16 N6 C36 . . . . 121.8(2) ?
Yb1 O16 N6 C36 . . . . 122.6(2) ?
Al2 O16 N6 Al5 . . . . -144.56(13) ?
Yb1B O16 N6 Al5 . . . . -39.1(2) ?
Yb1 O16 N6 Al5 . . . . -38.28(19) ?
Al2 O16 N6 Yb1B . . . . -105.48(15) ?
Al5 O19 N7 C43 . . . . -18.8(3) ?
Yb1B O19 N7 C43 . . . . -134.3(3) ?
Yb1 O19 N7 C43 . . . . -143.1(2) ?
Al5 O19 N7 Al6 . . . . 151.64(16) ?
Yb1B O19 N7 Al6 . . . . 36.2(3) ?
Yb1 O19 N7 Al6 . . . . 27.3(3) ?
Al6 O22 N8 C50 . . . . -3.5(3) ?
Yb1 O22 N8 C50 . . . . -175.99(19) ?
Yb1B O22 N8 C50 . . . . -167.85(19) ?
Al6 O22 N8 Al1 . . . . 165.47(13) ?
Yb1 O22 N8 Al1 . . . . -7.0(3) ?
Yb1B O22 N8 Al1 . . . . 1.1(3) ?
Al1 O2 C1 N1 . . . . 7.9(3) ?
Al1 O2 C1 C2 . . . . -172.2(2) ?
O1 N1 C1 O2 . . . . 2.5(4) ?
Al2 N1 C1 O2 . . . . -178.33(19) ?
Yb1B N1 C1 O2 . . . . -45.6(5) ?
Yb1 N1 C1 O2 . . . . -37.2(4) ?
O1 N1 C1 C2 . . . . -177.3(2) ?
Al2 N1 C1 C2 . . . . 1.8(4) ?
Yb1B N1 C1 C2 . . . . 134.6(3) ?
Yb1 N1 C1 C2 . . . . 142.9(2) ?
O2 C1 C2 C3 . . . . -11.8(4) ?
N1 C1 C2 C3 . . . . 168.1(3) ?
O2 C1 C2 C7 . . . . 165.7(3) ?
N1 C1 C2 C7 . . . . -14.5(4) ?
C7 C2 C3 C4 . . . . -2.2(5) ?
C1 C2 C3 C4 . . . . 175.3(3) ?
C2 C3 C4 C5 . . . . -0.4(6) ?
C3 C4 C5 C6 . . . . 2.2(6) ?
C4 C5 C6 C7 . . . . -1.4(6) ?
Al2 O3 C7 C6 . . . . -159.4(3) ?
Al2 O3 C7 C2 . . . . 22.3(5) ?
C5 C6 C7 O3 . . . . -179.5(3) ?
C5 C6 C7 C2 . . . . -1.2(5) ?
C3 C2 C7 O3 . . . . -178.8(3) ?
C1 C2 C7 O3 . . . . 3.8(5) ?
C3 C2 C7 C6 . . . . 2.9(5) ?
C1 C2 C7 C6 . . . . -174.5(3) ?
Al2 O5 C8 N2 . . . . -6.2(3) ?
Al2 O5 C8 C9 . . . . 176.4(3) ?
O4 N2 C8 O5 . . . . -1.6(4) ?
Al3 N2 C8 O5 . . . . 170.4(2) ?
O4 N2 C8 C9 . . . . 175.8(3) ?
Al3 N2 C8 C9 . . . . -12.2(5) ?
O5 C8 C9 C10 . . . . -4.2(6) ?
N2 C8 C9 C10 . . . . 178.4(4) ?
O5 C8 C9 C14 . . . . 174.2(4) ?
N2 C8 C9 C14 . . . . -3.3(7) ?
C14 C9 C10 C11 . . . . 0.3(8) ?
C8 C9 C10 C11 . . . . 178.7(5) ?
C9 C10 C11 C12 . . . . -0.5(8) ?
C10 C11 C12 C13 . . . . 0.1(8) ?
C11 C12 C13 C14 . . . . 0.4(8) ?
C12 C13 C14 O6 . . . . 179.4(5) ?
C12 C13 C14 C9 . . . . -0.5(7) ?
C10 C9 C14 O6 . . . . -179.7(4) ?
C8 C9 C14 O6 . . . . 2.0(8) ?
C10 C9 C14 C13 . . . . 0.2(7) ?
C8 C9 C14 C13 . . . . -178.1(5) ?
C13 C14 O6 Al3 . . . . -164.6(3) ?
C9 C14 O6 Al3 . . . . 15.3(6) ?
O26 Al3 O6 C14 . . . . 156.4(4) ?
N2 Al3 O6 C14 . . . . -22.2(3) ?
O28 Al3 O6 C14 . . . . 66.1(3) ?
N10 Al3 O6 C14 . . . . -112.5(3) ?
Al2 O5 C8B N2 . . . . -6.2(3) ?
Al2 O5 C8B C9B . . . . 165.4(19) ?
O4 N2 C8B O5 . . . . -1.6(4) ?
Al3 N2 C8B O5 . . . . 170.4(2) ?
O4 N2 C8B C9B . . . . -173.7(17) ?
Al3 N2 C8B C9B . . . . -1.8(18) ?
O5 C8B C9B C10B . . . . 2(4) ?
N2 C8B C9B C10B . . . . 173(2) ?
O5 C8B C9B C14B . . . . 177(2) ?
N2 C8B C9B C14B . . . . -11(4) ?
C14B C9B C10B C11B . . . . 0(5) ?
C8B C9B C10B C11B . . . . 176(3) ?
C9B C10B C11B C12B . . . . 3(4) ?
C10B C11B C12B C13B . . . . -4(4) ?
C11B C12B C13B C14B . . . . 3(4) ?
C12B C13B C14B O6B . . . . -171(2) ?
C12B C13B C14B C9B . . . . 0(4) ?
C10B C9B C14B O6B . . . . 169(3) ?
C8B C9B C14B O6B . . . . -7(5) ?
C10B C9B C14B C13B . . . . -2(5) ?
C8B C9B C14B C13B . . . . -178(3) ?
C13B C14B O6B Al3 . . . . -151.4(17) ?
C9B C14B O6B Al3 . . . . 38(3) ?
O26B Al3 O6B C14B . . . . 144.8(17) ?
N2 Al3 O6B C14B . . . . -38.6(15) ?
O28 Al3 O6B C14B . . . . 49.7(15) ?
N10 Al3 O6B C14B . . . . -128.9(15) ?
Al4 O8 C15 N3 . . . . -13.7(3) ?
Al4B O8 C15 N3 . . . . -7.4(4) ?
Al4 O8 C15 C16 . . . . 164.3(2) ?
Al4B O8 C15 C16 . . . . 170.6(3) ?
O7 N3 C15 O8 . . . . 3.8(4) ?
Al1 N3 C15 O8 . . . . -175.9(2) ?
O7 N3 C15 C16 . . . . -174.2(2) ?
Al1 N3 C15 C16 . . . . 6.0(4) ?
O8 C15 C16 C17 . . . . 11.2(4) ?
N3 C15 C16 C17 . . . . -170.8(3) ?
O8 C15 C16 C21 . . . . -165.1(3) ?
N3 C15 C16 C21 . . . . 12.9(4) ?
C21 C16 C17 C18 . . . . -2.7(5) ?
C15 C16 C17 C18 . . . . -179.0(3) ?
C16 C17 C18 C19 . . . . -0.2(5) ?
C17 C18 C19 C20 . . . . 1.8(5) ?
C18 C19 C20 C21 . . . . -0.6(5) ?
Al1 O9 C21 C20 . . . . 144.7(2) ?
Al1 O9 C21 C16 . . . . -37.9(4) ?
C19 C20 C21 O9 . . . . 175.3(3) ?
C19 C20 C21 C16 . . . . -2.2(4) ?
C17 C16 C21 O9 . . . . -173.6(3) ?
C15 C16 C21 O9 . . . . 2.6(4) ?
C17 C16 C21 C20 . . . . 3.8(4) ?
C15 C16 C21 C20 . . . . -179.9(3) ?
Al5 O14 C29 N5 . . . . -1.0(4) ?
Al5 O14 C29 C30 . . . . -179.3(3) ?
O13 N5 C29 O14 . . . . -4.6(5) ?
O13 N5 C29 C30 . . . . 173.6(3) ?
O14 C29 C30 C31 . . . . 7.8(6) ?
N5 C29 C30 C31 . . . . -170.3(4) ?
O14 C29 C30 C35 . . . . -174.5(4) ?
N5 C29 C30 C35 . . . . 7.3(6) ?
C35 C30 C31 C32 . . . . 1.0(7) ?
C29 C30 C31 C32 . . . . 178.8(5) ?
C30 C31 C32 C33 . . . . -1.2(9) ?
C31 C32 C33 C34 . . . . 0.7(9) ?
C32 C33 C34 C35 . . . . -0.1(9) ?
C31 C30 C35 O15 . . . . -179.5(5) ?
C29 C30 C35 O15 . . . . 2.9(7) ?
C31 C30 C35 C34 . . . . -0.4(7) ?
C29 C30 C35 C34 . . . . -178.1(4) ?
C33 C34 C35 O15 . . . . 179.0(5) ?
C33 C34 C35 C30 . . . . 0.0(8) ?
Al2 O17 C36 N6 . . . . -17.2(4) ?
Al2 O17 C36 C37 . . . . 163.0(2) ?
O16 N6 C36 O17 . . . . 0.0(4) ?
Al5 N6 C36 O17 . . . . 158.8(2) ?
Yb1B N6 C36 O17 . . . . 52.2(4) ?
O16 N6 C36 C37 . . . . 179.8(2) ?
Al5 N6 C36 C37 . . . . -21.4(4) ?
Yb1B N6 C36 C37 . . . . -128.0(3) ?
O17 C36 C37 C38 . . . . 8.1(5) ?
N6 C36 C37 C38 . . . . -171.7(3) ?
O17 C36 C37 C42 . . . . -171.0(3) ?
N6 C36 C37 C42 . . . . 9.2(5) ?
C42 C37 C38 C39 . . . . -1.3(6) ?
C36 C37 C38 C39 . . . . 179.6(4) ?
C37 C38 C39 C40 . . . . 0.2(8) ?
C38 C39 C40 C41 . . . . 0.2(9) ?
C39 C40 C41 C42 . . . . 0.5(9) ?
Al5 O18 C42 C41 . . . . -179.7(3) ?
Al5 O18 C42 C37 . . . . -1.4(6) ?
C40 C41 C42 O18 . . . . 176.8(5) ?
C40 C41 C42 C37 . . . . -1.6(7) ?
C38 C37 C42 O18 . . . . -176.3(4) ?
C36 C37 C42 O18 . . . . 2.7(5) ?
C38 C37 C42 C41 . . . . 2.0(6) ?
C36 C37 C42 C41 . . . . -178.9(4) ?
Al5 O20 C43 N7 . . . . 14.2(5) ?
Al5 O20 C43 C44 . . . . -164.5(3) ?
O19 N7 C43 O20 . . . . 3.5(5) ?
Al6 N7 C43 O20 . . . . -165.9(3) ?
O19 N7 C43 C44 . . . . -177.8(3) ?
Al6 N7 C43 C44 . . . . 12.8(5) ?
O20 C43 C44 C45 . . . . -5.3(6) ?
N7 C43 C44 C45 . . . . 176.0(4) ?
O20 C43 C44 C49 . . . . 175.3(4) ?
N7 C43 C44 C49 . . . . -3.4(6) ?
C49 C44 C45 C46 . . . . -0.6(7) ?
C43 C44 C45 C46 . . . . 180.0(4) ?
C44 C45 C46 C47 . . . . -1.1(8) ?
C45 C46 C47 C48 . . . . 1.5(8) ?
C46 C47 C48 C49 . . . . -0.3(7) ?
Al6 O21 C49 C44 . . . . -11.5(5) ?
Al6 O21 C49 C48 . . . . 169.7(3) ?
C45 C44 C49 O21 . . . . -177.0(4) ?
C43 C44 C49 O21 . . . . 2.4(6) ?
C45 C44 C49 C48 . . . . 1.8(6) ?
C43 C44 C49 C48 . . . . -178.8(4) ?
C47 C48 C49 O21 . . . . 177.5(4) ?
C47 C48 C49 C44 . . . . -1.4(6) ?
Al6 O23 C50 N8 . . . . 0.6(4) ?
Al6 O23 C50 C51 . . . . 176.2(2) ?
O22 N8 C50 O23 . . . . 1.9(4) ?
Al1 N8 C50 O23 . . . . -166.6(2) ?
O22 N8 C50 C51 . . . . -173.6(3) ?
Al1 N8 C50 C51 . . . . 17.8(4) ?
O23 C50 C51 C56 . . . . -167.8(3) ?
N8 C50 C51 C56 . . . . 7.8(5) ?
O23 C50 C51 C52 . . . . 6.7(5) ?
N8 C50 C51 C52 . . . . -177.7(3) ?
C56 C51 C52 C53 . . . . 4.3(6) ?
C50 C51 C52 C53 . . . . -170.4(4) ?
C51 C52 C53 C54 . . . . -0.6(8) ?
C52 C53 C54 C55 . . . . -2.7(7) ?
C53 C54 C55 C56 . . . . 2.2(6) ?
Al1 O24 C56 C51 . . . . -21.7(4) ?
Al1 O24 C56 C55 . . . . 160.2(2) ?
C52 C51 C56 O24 . . . . 177.2(3) ?
C50 C51 C56 O24 . . . . -8.3(5) ?
C52 C51 C56 C55 . . . . -4.7(5) ?
C50 C51 C56 C55 . . . . 169.8(3) ?
C54 C55 C56 O24 . . . . 179.7(3) ?
C54 C55 C56 C51 . . . . 1.5(5) ?
C68 N10 C64 C65 . . . . -0.5(6) ?
Al3 N10 C64 C65 . . . . 177.0(4) ?
N10 C64 C65 C66 . . . . -0.1(8) ?
C64 C65 C66 C67 . . . . 0.6(9) ?
C65 C66 C67 C68 . . . . -0.4(8) ?
C64 N10 C68 C67 . . . . 0.7(6) ?
Al3 N10 C68 C67 . . . . -176.7(3) ?
C66 C67 C68 N10 . . . . -0.3(7) ?
C78 N12 C74 C75 . . . . -2.2(7) ?
N12 C74 C75 C76 . . . . 0.8(8) ?
C74 C75 C76 C77 . . . . 1.8(8) ?
C75 C76 C77 C78 . . . . -2.9(8) ?
C74 N12 C78 C77 . . . . 1.1(7) ?
C76 C77 C78 N12 . . . . 1.5(7) ?
C83 N13 C79 C80 . . . . -0.4(7) ?
N13 C79 C80 C81 . . . . 0.2(7) ?
C79 C80 C81 C82 . . . . 0.2(7) ?
C80 C81 C82 C83 . . . . -0.5(8) ?
C79 N13 C83 C82 . . . . 0.1(7) ?
C81 C82 C83 N13 . . . . 0.3(8) ?
C88 N14 C84 C85 . . . . -3(4) ?
N14 C84 C85 C86 . . . . 6(4) ?
C84 C85 C86 C87 . . . . -2(3) ?
C85 C86 C87 C88 . . . . -3(3) ?
C84 N14 C88 C87 . . . . -3(4) ?
C86 C87 C88 N14 . . . . 6(3) ?
C128 N22 C124 C125 . . . . -1(4) ?
N22 C124 C125 C126 . . . . 7(4) ?
C124 C125 C126 C127 . . . . 3(3) ?
C125 C126 C127 C128 . . . . -17(3) ?
C126 C127 C128 N22 . . . . 23(3) ?
C124 N22 C128 C127 . . . . -14(3) ?
C129 N15 C89 N23 . . . . 0E1(10) ?
C133 N15 C89 N23 . . . . 0E1(10) ?
C93 N15 C89 N23 . . . . 0E1(10) ?
C129 N15 C89 C90 . . . . -48(9) ?
C133 N15 C89 C90 . . . . 34(4) ?
C93 N15 C89 C90 . . . . -1(4) ?
C129 N15 C89 C130 . . . . -57(10) ?
C133 N15 C89 C130 . . . . 26(3) ?
C93 N15 C89 C130 . . . . -9(3) ?
N23 C89 C90 C129 . . . . 62(8) ?
N15 C89 C90 C129 . . . . 62(8) ?
C130 C89 C90 C129 . . . . 112(17) ?
N23 C89 C90 C91 . . . . 0(5) ?
N15 C89 C90 C91 . . . . 0(5) ?
C130 C89 C90 C91 . . . . 50(12) ?
N23 C89 C90 C131 . . . . -33(4) ?
N15 C89 C90 C131 . . . . -33(4) ?
C130 C89 C90 C131 . . . . 17(12) ?
C129 C90 C91 C131 . . . . -93(3) ?
C89 C90 C91 C131 . . . . -85(3) ?
C129 C90 C91 C130 . . . . -101(8) ?
C89 C90 C91 C130 . . . . -93(9) ?
C131 C90 C91 C130 . . . . -8(8) ?
C129 C90 C91 C92 . . . . -6(3) ?
C89 C90 C91 C92 . . . . 2(4) ?
C131 C90 C91 C92 . . . . 87(2) ?
C129 C90 C91 C132 . . . . -47(3) ?
C89 C90 C91 C132 . . . . -39(3) ?
C131 C90 C91 C132 . . . . 46.0(13) ?
C131 C91 C92 C132 . . . . 9.0(18) ?
C130 C91 C92 C132 . . . . -68(2) ?
C90 C91 C92 C132 . . . . -78(2) ?
C131 C91 C92 C93 . . . . 83(2) ?
C130 C91 C92 C93 . . . . 6(3) ?
C90 C91 C92 C93 . . . . -4(3) ?
C132 C91 C92 C93 . . . . 73.7(18) ?
C130 C91 C92 C131 . . . . -77(2) ?
C90 C91 C92 C131 . . . . -87(3) ?
C132 C91 C92 C131 . . . . -9.0(18) ?
C131 C91 C92 C133 . . . . 58(2) ?
C130 C91 C92 C133 . . . . -19(3) ?
C90 C91 C92 C133 . . . . -29(3) ?
C132 C91 C92 C133 . . . . 48.9(11) ?
C132 C92 C93 C133 . . . . 6.3(19) ?
C91 C92 C93 C133 . . . . -74(2) ?
C131 C92 C93 C133 . . . . -40(2) ?
C132 C92 C93 N15 . . . . 83.9(18) ?
C91 C92 C93 N15 . . . . 4(3) ?
C131 C92 C93 N15 . . . . 38(2) ?
C133 C92 C93 N15 . . . . 77.6(19) ?
C132 C92 C93 N23 . . . . 83.9(18) ?
C91 C92 C93 N23 . . . . 4(3) ?
C131 C92 C93 N23 . . . . 38(2) ?
C133 C92 C93 N23 . . . . 77.6(19) ?
C91 C92 C93 C132 . . . . -79.9(18) ?
C131 C92 C93 C132 . . . . -46.2(12) ?
C133 C92 C93 C132 . . . . -6.3(19) ?
C89 N15 C93 C133 . . . . 95(2) ?
C129 N15 C93 C133 . . . . 103(2) ?
C89 N15 C93 C92 . . . . -2(3) ?
C129 N15 C93 C92 . . . . 6(2) ?
C133 N15 C93 C92 . . . . -97(2) ?
C89 N15 C93 N23 . . . . 0E1(10) ?
C129 N15 C93 N23 . . . . 0E1(10) ?
C133 N15 C93 N23 . . . . 0E1(10) ?
C89 N15 C93 C132 . . . . 46(2) ?
C129 N15 C93 C132 . . . . 53.9(18) ?
C133 N15 C93 C132 . . . . -49.2(16) ?
N15 C89 N23 C129 . . . . 0E1(10) ?
C90 C89 N23 C129 . . . . -48(9) ?
C130 C89 N23 C129 . . . . -57(10) ?
N15 C89 N23 C133 . . . . 0E1(10) ?
C90 C89 N23 C133 . . . . 34(4) ?
C130 C89 N23 C133 . . . . 26(3) ?
N15 C89 N23 C93 . . . . 0E1(4) ?
C90 C89 N23 C93 . . . . -1(4) ?
C130 C89 N23 C93 . . . . -9(3) ?
C133 C93 N23 C89 . . . . 95(2) ?
C92 C93 N23 C89 . . . . -2(3) ?
N15 C93 N23 C89 . . . . 0E1(10) ?
C132 C93 N23 C89 . . . . 46(2) ?
C133 C93 N23 C129 . . . . 103(2) ?
C92 C93 N23 C129 . . . . 6(2) ?
N15 C93 N23 C129 . . . . 0E1(5) ?
C132 C93 N23 C129 . . . . 53.9(18) ?
C92 C93 N23 C133 . . . . -97(2) ?
N15 C93 N23 C133 . . . . 0E1(10) ?
C132 C93 N23 C133 . . . . -49.2(16) ?
C89 C90 C129 N23 . . . . -100(11) ?
C91 C90 C129 N23 . . . . 22(5) ?
C131 C90 C129 N23 . . . . -12(5) ?
C89 C90 C129 N15 . . . . -100(11) ?
C91 C90 C129 N15 . . . . 22(5) ?
C131 C90 C129 N15 . . . . -12(5) ?
C89 C90 C129 C130 . . . . -71(18) ?
C91 C90 C129 C130 . . . . 50(13) ?
C131 C90 C129 C130 . . . . 17(13) ?
C89 N23 C129 C90 . . . . 113(13) ?
C133 N23 C129 C90 . . . . 11(4) ?
C93 N23 C129 C90 . . . . -22(4) ?
C89 N23 C129 N15 . . . . 0E1(10) ?
C133 N23 C129 N15 . . . . 0E1(10) ?
C93 N23 C129 N15 . . . . 0E1(10) ?
C89 N23 C129 C130 . . . . 107(13) ?
C133 N23 C129 C130 . . . . 5(4) ?
C93 N23 C129 C130 . . . . -28(4) ?
C89 N15 C129 C90 . . . . 113(13) ?
C133 N15 C129 C90 . . . . 11(4) ?
C93 N15 C129 C90 . . . . -22(4) ?
C89 N15 C129 N23 . . . . 0E1(10) ?
C133 N15 C129 N23 . . . . 0E1(10) ?
C93 N15 C129 N23 . . . . 0E1(10) ?
C89 N15 C129 C130 . . . . 107(13) ?
C133 N15 C129 C130 . . . . 5(4) ?
C93 N15 C129 C130 . . . . -28(4) ?
C131 C91 C130 C129 . . . . -104(3) ?
C90 C91 C130 C129 . . . . 68(8) ?
C92 C91 C130 C129 . . . . -23(4) ?
C132 C91 C130 C129 . . . . -60(3) ?
C90 C91 C130 C131 . . . . 172(8) ?
C92 C91 C130 C131 . . . . 82(2) ?
C132 C91 C130 C131 . . . . 44.2(11) ?
C131 C91 C130 C89 . . . . -97(3) ?
C90 C91 C130 C89 . . . . 75(8) ?
C92 C91 C130 C89 . . . . -16(4) ?
C132 C91 C130 C89 . . . . -53(3) ?
C90 C129 C130 C91 . . . . -118(16) ?
N23 C129 C130 C91 . . . . 37(5) ?
N15 C129 C130 C91 . . . . 37(5) ?
C90 C129 C130 C131 . . . . -159(17) ?
N23 C129 C130 C131 . . . . -4(5) ?
N15 C129 C130 C131 . . . . -4(5) ?
C90 C129 C130 C89 . . . . 113(17) ?
N23 C129 C130 C89 . . . . -92(9) ?
N15 C129 C130 C89 . . . . -92(9) ?
N23 C89 C130 C91 . . . . 18(4) ?
N15 C89 C130 C91 . . . . 18(4) ?
C90 C89 C130 C91 . . . . -117(15) ?
N23 C89 C130 C129 . . . . 72(7) ?
N15 C89 C130 C129 . . . . 72(7) ?
C90 C89 C130 C129 . . . . -63(17) ?
N23 C89 C130 C131 . . . . -24(4) ?
N15 C89 C130 C131 . . . . -24(4) ?
C90 C89 C130 C131 . . . . -159(16) ?
C90 C91 C131 C130 . . . . -1.1(11) ?
C92 C91 C131 C130 . . . . -122.6(13) ?
C132 C91 C131 C130 . . . . -114.9(13) ?
C130 C91 C131 C132 . . . . 114.9(13) ?
C90 C91 C131 C132 . . . . 113.8(14) ?
C92 C91 C131 C132 . . . . -7.7(15) ?
C130 C91 C131 C90 . . . . 1.1(11) ?
C92 C91 C131 C90 . . . . -121.5(11) ?
C132 C91 C131 C90 . . . . -113.8(14) ?
C130 C91 C131 C92 . . . . 122.6(13) ?
C90 C91 C131 C92 . . . . 121.5(11) ?
C132 C91 C131 C92 . . . . 7.7(15) ?
C129 C130 C131 C91 . . . . 93(3) ?
C89 C130 C131 C91 . . . . 101(3) ?
C91 C130 C131 C132 . . . . -91(2) ?
C129 C130 C131 C132 . . . . 2(4) ?
C89 C130 C131 C132 . . . . 11(4) ?
C91 C130 C131 C90 . . . . -2E1(3) ?
C129 C130 C131 C90 . . . . 7E1(2) ?
C89 C130 C131 C90 . . . . 8E1(3) ?
C91 C130 C131 C92 . . . . -47.8(14) ?
C129 C130 C131 C92 . . . . 45(3) ?
C89 C130 C131 C92 . . . . 54(3) ?
C129 C90 C131 C91 . . . . 98(3) ?
C89 C90 C131 C91 . . . . 106(2) ?
C129 C90 C131 C130 . . . . -10E1(3) ?
C89 C90 C131 C130 . . . . -10E1(3) ?
C91 C90 C131 C130 . . . . 16E1(3) ?
C129 C90 C131 C132 . . . . 7(3) ?
C89 C90 C131 C132 . . . . 16(3) ?
C91 C90 C131 C132 . . . . -90(2) ?
C129 C90 C131 C92 . . . . 49(2) ?
C89 C90 C131 C92 . . . . 58(2) ?
C91 C90 C131 C92 . . . . -48.1(13) ?
C132 C92 C131 C91 . . . . -169(2) ?
C93 C92 C131 C91 . . . . -112(2) ?
C133 C92 C131 C91 . . . . -127.0(18) ?
C132 C92 C131 C130 . . . . -119.8(17) ?
C93 C92 C131 C130 . . . . -62(2) ?
C91 C92 C131 C130 . . . . 49(2) ?
C133 C92 C131 C130 . . . . -77.6(16) ?
C93 C92 C131 C132 . . . . 57.5(14) ?
C91 C92 C131 C132 . . . . 169(2) ?
C133 C92 C131 C132 . . . . 42.2(10) ?
C132 C92 C131 C90 . . . . -121.1(16) ?
C93 C92 C131 C90 . . . . -63.6(17) ?
C91 C92 C131 C90 . . . . 48.1(15) ?
C133 C92 C131 C90 . . . . -78.9(13) ?
C93 C92 C132 C133 . . . . -3.3(10) ?
C91 C92 C132 C133 . . . . 116.8(12) ?
C131 C92 C132 C133 . . . . 122.5(13) ?
C93 C92 C132 C131 . . . . -125.7(12) ?
C91 C92 C132 C131 . . . . -5.6(11) ?
C133 C92 C132 C131 . . . . -122.5(13) ?
C91 C92 C132 C93 . . . . 120.1(12) ?
C131 C92 C132 C93 . . . . 125.7(12) ?
C133 C92 C132 C93 . . . . 3.3(10) ?
C93 C92 C132 C91 . . . . -120.1(12) ?
C131 C92 C132 C91 . . . . 5.6(11) ?
C133 C92 C132 C91 . . . . -116.8(12) ?
C91 C131 C132 C92 . . . . 9.6(19) ?
C130 C131 C132 C92 . . . . 75(2) ?
C90 C131 C132 C92 . . . . 72(2) ?
C91 C131 C132 C133 . . . . -67(3) ?
C130 C131 C132 C133 . . . . -2(3) ?
C90 C131 C132 C133 . . . . -5(3) ?
C92 C131 C132 C133 . . . . -76.9(19) ?
C91 C131 C132 C93 . . . . -38(2) ?
C130 C131 C132 C93 . . . . 28(3) ?
C90 C131 C132 C93 . . . . 25(3) ?
C92 C131 C132 C93 . . . . -47.6(12) ?
C130 C131 C132 C91 . . . . 66(3) ?
C90 C131 C132 C91 . . . . 63(2) ?
C92 C131 C132 C91 . . . . -9.6(19) ?
C133 C93 C132 C92 . . . . -173(2) ?
N15 C93 C132 C92 . . . . -116.0(14) ?
N23 C93 C132 C92 . . . . -116.0(14) ?
C92 C93 C132 C133 . . . . 173(2) ?
N15 C93 C132 C133 . . . . 56.9(15) ?
N23 C93 C132 C133 . . . . 56.9(15) ?
C133 C93 C132 C131 . . . . -113(2) ?
C92 C93 C132 C131 . . . . 59.8(16) ?
N15 C93 C132 C131 . . . . -56.2(18) ?
N23 C93 C132 C131 . . . . -56.2(18) ?
C133 C93 C132 C91 . . . . -129.8(19) ?
C92 C93 C132 C91 . . . . 43.1(9) ?
N15 C93 C132 C91 . . . . -72.9(12) ?
N23 C93 C132 C91 . . . . -72.9(12) ?
C131 C91 C132 C92 . . . . -168(2) ?
C130 C91 C132 C92 . . . . 126.4(19) ?
C90 C91 C132 C92 . . . . 119.5(18) ?
C131 C91 C132 C133 . . . . 124(2) ?
C130 C91 C132 C133 . . . . 58(2) ?
C90 C91 C132 C133 . . . . 51(2) ?
C92 C91 C132 C133 . . . . -68.3(15) ?
C130 C91 C132 C131 . . . . -66(2) ?
C90 C91 C132 C131 . . . . -72(2) ?
C92 C91 C132 C131 . . . . 168(2) ?
C131 C91 C132 C93 . . . . 145(2) ?
C130 C91 C132 C93 . . . . 79.8(17) ?
C90 C91 C132 C93 . . . . 72.9(17) ?
C92 C91 C132 C93 . . . . -46.6(11) ?
C92 C93 C133 N23 . . . . 117.0(11) ?
N15 C93 C133 N23 . . . . 0.0000(10) ?
C132 C93 C133 N23 . . . . 122.3(11) ?
C92 C93 C133 N15 . . . . 117.0(11) ?
N23 C93 C133 N15 . . . . 0.0000(10) ?
C132 C93 C133 N15 . . . . 122.3(11) ?
C92 C93 C133 C132 . . . . -5.3(15) ?
N15 C93 C133 C132 . . . . -122.3(11) ?
N23 C93 C133 C132 . . . . -122.3(11) ?
N15 C93 C133 C92 . . . . -117.0(12) ?
N23 C93 C133 C92 . . . . -117.0(12) ?
C132 C93 C133 C92 . . . . 5.3(16) ?
C89 N23 C133 C93 . . . . -101(2) ?
C129 N23 C133 C93 . . . . -91(2) ?
C89 N23 C133 N15 . . . . 0E1(10) ?
C129 N23 C133 N15 . . . . 0E1(10) ?
C93 N23 C133 N15 . . . . 0E1(10) ?
C89 N23 C133 C132 . . . . -15(3) ?
C129 N23 C133 C132 . . . . -5(3) ?
C93 N23 C133 C132 . . . . 86(2) ?
C89 N23 C133 C92 . . . . -56.3(18) ?
C129 N23 C133 C92 . . . . -45.8(19) ?
C93 N23 C133 C92 . . . . 44.8(14) ?
C89 N15 C133 C93 . . . . -101(2) ?
C129 N15 C133 C93 . . . . -91(2) ?
C89 N15 C133 N23 . . . . 0E1(10) ?
C129 N15 C133 N23 . . . . 0E1(10) ?
C93 N15 C133 N23 . . . . 0E1(10) ?
C89 N15 C133 C132 . . . . -15(3) ?
C129 N15 C133 C132 . . . . -5(3) ?
C93 N15 C133 C132 . . . . 86(2) ?
C89 N15 C133 C92 . . . . -56.3(18) ?
C129 N15 C133 C92 . . . . -45.8(19) ?
C93 N15 C133 C92 . . . . 44.8(14) ?
C92 C132 C133 C93 . . . . 6.0(18) ?
C131 C132 C133 C93 . . . . 80(3) ?
C91 C132 C133 C93 . . . . 54(2) ?
C92 C132 C133 N23 . . . . -71(2) ?
C131 C132 C133 N23 . . . . 3(3) ?
C93 C132 C133 N23 . . . . -76.9(18) ?
C91 C132 C133 N23 . . . . -23(2) ?
C92 C132 C133 N15 . . . . -71(2) ?
C131 C132 C133 N15 . . . . 3(3) ?
C93 C132 C133 N15 . . . . -76.9(18) ?
C91 C132 C133 N15 . . . . -23(2) ?
C131 C132 C133 C92 . . . . 74.3(19) ?
C93 C132 C133 C92 . . . . -6.0(18) ?
C91 C132 C133 C92 . . . . 47.5(10) ?
C132 C92 C133 C93 . . . . -172(2) ?
C91 C92 C133 C93 . . . . 117(2) ?
C131 C92 C133 C93 . . . . 143(2) ?
C132 C92 C133 N23 . . . . 125.3(16) ?
C93 C92 C133 N23 . . . . -62.5(15) ?
C91 C92 C133 N23 . . . . 54.2(17) ?
C131 C92 C133 N23 . . . . 80.6(13) ?
C132 C92 C133 N15 . . . . 125.3(16) ?
C93 C92 C133 N15 . . . . -62.5(15) ?
C91 C92 C133 N15 . . . . 54.2(17) ?
C131 C92 C133 N15 . . . . 80.6(13) ?
C93 C92 C133 C132 . . . . 172(2) ?
C91 C92 C133 C132 . . . . -71.1(16) ?
C131 C92 C133 C132 . . . . -44.7(11) ?
C143 N25 C139 C140 . . . . 0.0 ?
N25 C139 C140 C141 . . . . 0.0 ?
C139 C140 C141 C142 . . . . 0.0 ?
C140 C141 C142 C143 . . . . 0.0 ?
C141 C142 C143 N25 . . . . 0.0 ?
C139 N25 C143 C142 . . . . 0.0 ?
C98 N16 C94 C95 . . . . 0.7(7) ?
N16 C94 C95 C96 . . . . -1.4(7) ?
C94 C95 C96 C97 . . . . 1.4(9) ?
C95 C96 C97 C98 . . . . -0.8(11) ?
C94 N16 C98 C97 . . . . -0.1(8) ?
C96 C97 C98 N16 . . . . 0.1(10) ?
C103 N17 C99 C100 . . . . -4(4) ?
N17 C99 C100 C101 . . . . -4(4) ?
C99 C100 C101 C102 . . . . 15(3) ?
C100 C101 C102 C103 . . . . -18(3) ?
C99 N17 C103 C102 . . . . 1(3) ?
C101 C102 C103 N17 . . . . 9(3) ?
C138 N24 C134 C135 . . . . 6(3) ?
N24 C134 C135 C136 . . . . 0(3) ?
C134 C135 C136 C137 . . . . -15(3) ?
C135 C136 C137 C138 . . . . 23(2) ?
C134 N24 C138 C137 . . . . 4(3) ?
C136 C137 C138 N24 . . . . -17(2) ?
C108 N18 C104 C105 . . . . -0.9(9) ?
N18 C104 C105 C106 . . . . 3.0(9) ?
C104 C105 C106 C107 . . . . -2.8(9) ?
C105 C106 C107 C108 . . . . 0.8(9) ?
C104 N18 C108 C107 . . . . -1.6(11) ?
C106 C107 C108 N18 . . . . 1.5(12) ?
C113 N19 C109 C110 . . . . 1.6(9) ?
N19 C109 C110 C111 . . . . -2.7(9) ?
C109 C110 C111 C112 . . . . 1.5(7) ?
C110 C111 C112 C113 . . . . 0.6(7) ?
C109 N19 C113 C112 . . . . 0.9(9) ?
C111 C112 C113 N19 . . . . -1.9(9) ?
C118 N20 C114 C115 . . . . -2.6(10) ?
N20 C114 C115 C116 . . . . 2.4(11) ?
C114 C115 C116 C117 . . . . -0.6(10) ?
C115 C116 C117 C118 . . . . -0.9(11) ?
C114 N20 C118 C117 . . . . 1.0(11) ?
C116 C117 C118 N20 . . . . 0.8(12) ?
C123 N21 C119 C120 . . . . -4(3) ?
N21 C119 C120 C121 . . . . -9(4) ?
C119 C120 C121 C122 . . . . 11(4) ?
C120 C121 C122 C123 . . . . 0(2) ?
C121 C122 C123 N21 . . . . -13(4) ?
C119 N21 C123 C122 . . . . 16(4) ?

_cod_database_fobs_code 2243540
